data_7009602
loop_
_publ_author_name
'Plater, M. John'
'Foreman, Mark R. St. J.'
'Gelbrich, Thomas'
'Coles, Simon J.'
'Hursthouse, Michael B.'

_publ_section_title
;
 Synthesis and characterisation of infinite co-ordination networks from
 flexible dipyridyl ligands and cadmium salts&#x200A;&#x2020;
;
_journal_issue 18
_journal_name_full 'Journal of the Chemical Society, Dalton Transactions'
_journal_page_first 3065
_journal_paper_doi 10.1039/b002251i
_journal_year 2000
_chemical_formula_sum 'C45 H56 Cd2 N10 O13'
_chemical_formula_weight 1169.80
_chemical_name_systematic
; 
 ? 
;
_space_group_IT_number 2
_symmetry_cell_setting monoclinic
_symmetry_space_group_name_Hall '-P 1'
_symmetry_space_group_name_H-M 'P -1'
_atom_sites_solution_hydrogens geom
_atom_sites_solution_primary direct
_atom_sites_solution_secondary difmap
_audit_creation_method SHELXL-97
_cell_angle_alpha 90.2979(12)
_cell_angle_beta 108.1236(10)
_cell_angle_gamma 106.5466(10)
_cell_formula_units_Z 4
_cell_length_a 16.4766(4)
_cell_length_b 16.6590(3)
_cell_length_c 20.4339(4)
_cell_measurement_temperature 150(2)
_cell_volume 5082.61(19)
_computing_structure_refinement 'SHELXL-97 (Sheldrick, 1997)'
_computing_structure_solution 'SHELXS-97 (Sheldrick, 1990)'
_diffrn_ambient_temperature 150(2)
_diffrn_measured_fraction_theta_full 0.979
_diffrn_measured_fraction_theta_max 0.979
_diffrn_radiation_monochromator graphite
_diffrn_radiation_source 'fine-focus sealed tube'
_diffrn_radiation_type MoK\a
_diffrn_radiation_wavelength 0.71073
_diffrn_reflns_av_R_equivalents 0.0774
_diffrn_reflns_av_sigmaI/netI 0.0866
_diffrn_reflns_limit_h_max 18
_diffrn_reflns_limit_h_min -18
_diffrn_reflns_limit_k_max 19
_diffrn_reflns_limit_k_min -19
_diffrn_reflns_limit_l_max 23
_diffrn_reflns_limit_l_min -23
_diffrn_reflns_number 52439
_diffrn_reflns_theta_full 24.00
_diffrn_reflns_theta_max 24.00
_diffrn_reflns_theta_min 1.57
_exptl_absorpt_coefficient_mu 0.907
_exptl_absorpt_correction_T_max 0.9309
_exptl_absorpt_correction_T_min 0.9309
_exptl_crystal_colour colourless
_exptl_crystal_density_diffrn 1.529
_exptl_crystal_density_method 'not measured'
_exptl_crystal_description Plate
_exptl_crystal_F_000 2384
_exptl_crystal_size_max 0.08
_exptl_crystal_size_mid 0.08
_exptl_crystal_size_min 0.08
_refine_diff_density_max 1.185
_refine_diff_density_min -1.098
_refine_diff_density_rms 0.099
_refine_ls_extinction_method none
_refine_ls_goodness_of_fit_ref 1.029
_refine_ls_hydrogen_treatment mixed
_refine_ls_matrix_type full
_refine_ls_number_parameters 1488
_refine_ls_number_reflns 15615
_refine_ls_number_restraints 1246
_refine_ls_restrained_S_all 1.097
_refine_ls_R_factor_all 0.0995
_refine_ls_R_factor_gt 0.0545
_refine_ls_shift/su_max 0.006
_refine_ls_shift/su_mean 0.000
_refine_ls_structure_factor_coef Fsqd
_refine_ls_weighting_details 'w=1/[\s^2^(Fo^2^)+(0.0684P)^2^+0.0000P] where P=(Fo^2^+2Fc^2^)/3'
_refine_ls_weighting_scheme calc
_refine_ls_wR_factor_gt 0.1260
_refine_ls_wR_factor_ref 0.1409
_reflns_number_gt 9993
_reflns_number_total 15615
_reflns_threshold_expression >2sigma(I)
_cod_data_source_file b002251i.txt
_cod_data_source_block s92-5
_cod_depositor_comments
;
The following automatic conversions were performed:
'_symmetry_cell_setting' value 'Monoclinic' changed to 'monoclinic'
according to '/home/saulius/struct/CIF-dictionaries/cif_core.dic'
dictionary named 'cif_core.dic' version 2.4.1 from 2010-06-29.

Automatic conversion script
Id: cif_fix_enum 1527 2010-12-29 10:47:43Z saulius 

The following automatic conversions were performed:

'_refine_ls_weighting_scheme' value 'calc
w=1/[\s^2^(Fo^2^)+(0.0684P)^2^+0.0000P] where P=(Fo^2^+2Fc^2^)/3' was
changed to 'calc'. New tag '_refine_ls_weighting_details' was
created. The value of the new tag was set to
'w=1/[\s^2^(Fo^2^)+(0.0684P)^2^+0.0000P] where P=(Fo^2^+2Fc^2^)/3'.

Automatic conversion script
Id: cif_fix_values 3143 2015-03-26 13:38:13Z robertas 
;
_cod_original_cell_volume 5082.61(18)
_cod_original_sg_symbol_H-M P-1
_cod_database_code 7009602

loop_
_symmetry_equiv_pos_as_xyz
'x, y, z'
'-x, -y, -z'

loop_
_atom_site_label
_atom_site_type_symbol
_atom_site_fract_x
_atom_site_fract_y
_atom_site_fract_z
_atom_site_U_iso_or_equiv
_atom_site_adp_type
_atom_site_occupancy
_atom_site_calc_flag
_atom_site_refinement_flags
_atom_site_disorder_assembly
_atom_site_disorder_group
Cd1 Cd 0.73329(3) 2.19023(3) 0.07923(3) 0.04408(16) Uani 1 d . . .
Cd2 Cd 0.74452(4) 0.68888(3) 0.04810(3) 0.05153(17) Uani 1 d . . .
Cd3 Cd 0.74662(3) 1.44058(3) 0.57431(2) 0.03292(14) Uani 1 d . . .
Cd4 Cd 0.73069(3) -0.06453(3) 0.54337(3) 0.03757(15) Uani 1 d . . .
O1 O 0.5879(3) -0.0352(3) 0.4887(2) 0.0439(12) Uani 1 d . . .
O2 O 0.4898(3) -0.1059(3) 0.3928(2) 0.0548(13) Uani 1 d . . .
O3 O 0.6227(3) -0.1208(3) 0.4297(2) 0.0464(12) Uani 1 d . . .
O4 O 0.8637(3) -0.1000(3) 0.6146(3) 0.0599(14) Uani 1 d . . .
O5 O 0.9083(4) -0.1976(4) 0.5795(3) 0.094(2) Uani 1 d . . .
O6 O 0.8054(4) -0.1533(3) 0.5081(3) 0.0696(16) Uani 1 d . . .
O7 O 0.8835(4) 0.7918(4) 0.1301(3) 0.0837(19) Uani 1 d . . .
O8 O 0.9521(4) 0.9064(4) 0.0953(4) 0.118(3) Uani 1 d . . .
O9 O 0.8403(4) 0.8120(4) 0.0233(3) 0.0863(19) Uani 1 d . . .
O10 O 0.6428(4) 0.6935(3) -0.0665(3) 0.0620(15) Uani 1 d . . .
O11 O 0.5050(4) 0.6109(3) -0.1073(3) 0.0621(15) Uani 1 d . . .
O12 O 0.5946(3) 0.5896(3) -0.0109(2) 0.0460(12) Uani 1 d . . .
O13 O 0.5995(3) 1.4641(3) 0.5581(2) 0.0421(11) Uani 1 d . . .
O14 O 0.5046(3) 1.3923(3) 0.6058(3) 0.0561(14) Uani 1 d . . .
O15 O 0.6403(3) 1.3807(3) 0.6350(2) 0.0474(12) Uani 1 d . . .
O16 O 0.8899(3) 1.4217(3) 0.5717(3) 0.0576(14) Uani 1 d . . .
O17 O 0.9561(4) 1.3442(4) 0.6396(3) 0.0779(18) Uani 1 d . . .
O18 O 0.8319(4) 1.3609(3) 0.6458(3) 0.0595(14) Uani 1 d . . .
O19 O 0.8725(4) 2.3025(4) 0.0806(4) 0.086(2) Uani 1 d . . .
O20 O 0.9147(4) 2.4211(4) 0.1434(4) 0.110(3) Uani 1 d . . .
O21 O 0.8066(5) 2.3159(4) 0.1538(3) 0.090(2) Uani 1 d . . .
O22 O 0.5865(3) 2.0858(3) 0.0554(2) 0.0467(12) Uani 1 d . . .
O23 O 0.4874(4) 2.0989(3) 0.1014(3) 0.0629(15) Uani 1 d . . .
O24 O 0.6223(3) 2.1872(3) 0.1354(2) 0.0504(13) Uani 1 d . . .
O25 O 0.5021(6) 1.2517(5) 0.2059(3) 0.119(3) Uani 1 d D . .
H1O H 0.533(6) 1.224(5) 0.191(4) 0.15(3) Uiso 1 d D . .
H2O H 0.482(6) 1.282(6) 0.174(4) 0.15(3) Uiso 1 d D . .
O26 O 0.5221(18) 0.7488(6) 0.3007(7) 0.133(10) Uani 0.64(2) d PDU A 1
H3O H 0.581(2) 0.761(5) 0.324(4) 0.010 Uiso 0.64(2) d PD A 1
H4O H 0.495(3) 0.709(3) 0.320(3) 0.010 Uiso 0.64(2) d PD A 1
O26' O 0.429(3) 0.7489(11) 0.2857(9) 0.104(10) Uani 0.36(2) d PU A 2
N1 N 0.5660(4) -0.0873(3) 0.4366(3) 0.0421(14) Uani 1 d . . .
N2 N 0.8611(4) -0.1512(4) 0.5674(4) 0.0575(19) Uani 1 d . . .
N3 N 0.8934(5) 0.8370(5) 0.0835(5) 0.076(2) Uani 1 d . . .
N4 N 0.5795(5) 0.6306(4) -0.0624(3) 0.0498(16) Uani 1 d . . .
N5 N 0.5796(4) 1.4120(3) 0.5996(3) 0.0424(14) Uani 1 d . . .
N6 N 0.8942(4) 1.3751(4) 0.6195(3) 0.0548(17) Uani 1 d . . .
N7 N 0.8663(6) 2.3480(5) 0.1268(5) 0.085(3) Uani 1 d . . .
N8 N 0.5636(5) 2.1233(4) 0.0976(3) 0.0471(15) Uani 1 d . . .
N11 N 0.6556(3) -0.1809(2) 0.5830(2) 0.0319(12) Uani 1 d D . .
C101 C 0.6167(4) -0.2571(3) 0.5458(3) 0.0359(16) Uani 1 d D . .
H101 H 0.6196 -0.2623 0.5003 0.043 Uiso 1 calc R . .
C102 C 0.5734(4) -0.3274(3) 0.5701(3) 0.0368(16) Uani 1 d D . .
H102 H 0.5466 -0.3793 0.5414 0.044 Uiso 1 calc R . .
C103 C 0.5688(4) -0.3226(3) 0.6364(3) 0.0343(15) Uani 1 d D . .
C104 C 0.6086(4) -0.2459(3) 0.6749(3) 0.0335(15) Uani 1 d D . .
H104 H 0.6067 -0.2397 0.7206 0.040 Uiso 1 calc R . .
C105 C 0.6514(4) -0.1777(3) 0.6476(3) 0.0345(16) Uani 1 d D . .
H105 H 0.6795 -0.1255 0.6759 0.041 Uiso 1 calc R . .
C106 C 0.5206(4) -0.3972(3) 0.6654(3) 0.0369(16) Uani 1 d D . .
H10A H 0.4890 -0.4443 0.6281 0.044 Uiso 1 calc R . .
H10B H 0.4748 -0.3823 0.6806 0.044 Uiso 1 calc R . .
C107 C 0.5827(4) -0.4270(3) 0.7266(3) 0.0388(16) Uani 1 d D . .
H10C H 0.6241 -0.4484 0.7104 0.047 Uiso 1 calc R . .
H10D H 0.6189 -0.3788 0.7621 0.047 Uiso 1 calc R . .
C108 C 0.5296(4) -0.4955(3) 0.7582(3) 0.0371(16) Uani 1 d D . .
H10E H 0.4916 -0.5422 0.7216 0.045 Uiso 1 calc R . .
H10F H 0.4892 -0.4730 0.7748 0.045 Uiso 1 calc R . .
C109 C 0.5862(4) -0.5308(3) 0.8181(3) 0.0392(16) Uani 1 d D . .
H10G H 0.6268 -0.4843 0.8541 0.047 Uiso 1 calc R . .
H10H H 0.6234 -0.5577 0.8013 0.047 Uiso 1 calc R . .
C110 C 0.5262(4) -0.5956(3) 0.8495(3) 0.0418(17) Uani 1 d D . .
H11A H 0.4949 -0.5665 0.8712 0.050 Uiso 1 calc R . .
H11B H 0.4801 -0.6372 0.8119 0.050 Uiso 1 calc R . .
C111 C 0.5758(4) -0.6415(3) 0.9025(2) 0.0378(16) Uani 1 d D . .
C112 C 0.6194(4) -0.6950(3) 0.8857(3) 0.0377(16) Uani 1 d D . .
H112 H 0.6196 -0.7019 0.8395 0.045 Uiso 1 calc R . .
C113 C 0.6621(4) -0.7378(3) 0.9354(3) 0.0377(16) Uani 1 d D . .
H113 H 0.6923 -0.7728 0.9225 0.045 Uiso 1 calc R . .
C114 C 0.6230(4) -0.6804(3) 1.0184(3) 0.0383(16) Uani 1 d D . .
H114 H 0.6249 -0.6742 1.0651 0.046 Uiso 1 calc R . .
C115 C 0.5788(4) -0.6349(3) 0.9716(3) 0.0411(17) Uani 1 d D . .
H115 H 0.5505 -0.5992 0.9863 0.049 Uiso 1 calc R . .
N12 N 0.6633(3) -0.7328(3) 1.0014(2) 0.0340(13) Uani 1 d D . .
N21 N 0.8052(3) 0.0501(3) 0.5016(3) 0.0442(14) Uani 1 d D . .
C201 C 0.8887(5) 0.0602(4) 0.4994(6) 0.055(3) Uani 0.697(7) d PD B 1
H201 H 0.9106 0.0129 0.5051 0.066 Uiso 0.697(7) calc PR B 1
C202 C 0.9436(5) 0.1350(4) 0.4893(6) 0.059(4) Uani 0.697(7) d PD B 1
H202 H 1.0004 0.1376 0.4858 0.071 Uiso 0.697(7) calc PR B 1
C203 C 0.9157(5) 0.2066(4) 0.4844(5) 0.043(3) Uani 0.697(7) d PD B 1
C204 C 0.8323(4) 0.1967(3) 0.4875(4) 0.0475(19) Uani 1 d D . .
H204 H 0.8095 0.2435 0.4824 0.057 Uiso 1 calc R C 1
C205 C 0.7805(7) 0.1207(4) 0.4979(9) 0.049(5) Uani 0.697(7) d PD B 1
H205 H 0.7242 0.1177 0.5027 0.059 Uiso 0.697(7) calc PR B 1
C206 C 0.9764(5) 0.2916(4) 0.4804(4) 0.053(3) Uani 0.697(7) d PD B 1
H20A H 1.0390 0.2896 0.4971 0.064 Uiso 0.697(7) calc PR B 1
H20B H 0.9712 0.3332 0.5124 0.064 Uiso 0.697(7) calc PR B 1
C207 C 0.9587(6) 0.3225(6) 0.4094(4) 0.056(3) Uani 0.697(7) d PD B 1
H20C H 1.0089 0.3732 0.4112 0.067 Uiso 0.697(7) calc PR B 1
H20D H 0.9586 0.2786 0.3765 0.067 Uiso 0.697(7) calc PR B 1
C208 C 0.8721(7) 0.3441(8) 0.3815(5) 0.064(5) Uani 0.697(7) d PD B 1
H20E H 0.8609 0.3703 0.4201 0.077 Uiso 0.697(7) calc PR B 1
H20F H 0.8224 0.2915 0.3625 0.077 Uiso 0.697(7) calc PR B 1
C209 C 0.8723(6) 0.4042(6) 0.3248(5) 0.055(3) Uani 0.697(7) d PD B 1
H20G H 0.9174 0.4592 0.3452 0.066 Uiso 0.697(7) calc PR B 1
H20H H 0.8904 0.3811 0.2887 0.066 Uiso 0.697(7) calc PR B 1
C210 C 0.7821(5) 0.4180(6) 0.2913(5) 0.061(3) Uani 0.697(7) d PD B 1
H21A H 0.7386 0.3633 0.2681 0.073 Uiso 0.697(7) calc PR B 1
H21B H 0.7620 0.4357 0.3284 0.073 Uiso 0.697(7) calc PR B 1
C211 C 0.7778(5) 0.4810(5) 0.2395(5) 0.049(3) Uani 0.697(7) d PD B 1
C212 C 0.8470(5) 0.5503(5) 0.2377(4) 0.048(3) Uani 0.697(7) d PD B 1
H212 H 0.9048 0.5585 0.2705 0.058 Uiso 0.697(7) calc PR B 1
C213 C 0.8353(4) 0.6077(5) 0.1903(4) 0.042(3) Uani 0.697(7) d PD B 1
H213 H 0.8858 0.6545 0.1931 0.050 Uiso 0.697(7) calc PR B 1
C214 C 0.6881(4) 0.5355(4) 0.1407(4) 0.025(2) Uani 0.697(7) d PD B 1
H214 H 0.6309 0.5295 0.1077 0.030 Uiso 0.697(7) calc PR B 1
C215 C 0.6952(5) 0.4753(5) 0.1865(4) 0.043(3) Uani 0.697(7) d PDU B 1
H215 H 0.6439 0.4289 0.1828 0.052 Uiso 0.697(7) calc PR B 1
N22 N 0.7572(3) 0.6026(3) 0.1397(3) 0.0544(17) Uani 1 d D . .
C1B C 0.8539(9) 0.0468(11) 0.4599(7) 0.071(11) Uiso 0.303(7) d PD B 2
H1B H 0.8604 -0.0061 0.4493 0.085 Uiso 0.303(7) calc PR B 2
C2B C 0.8944(12) 0.1148(11) 0.4319(9) 0.062(8) Uiso 0.303(7) d PD B 2
H2B H 0.9285 0.1082 0.4035 0.074 Uiso 0.303(7) calc PR B 2
C3B C 0.8858(12) 0.1930(10) 0.4446(10) 0.031(6) Uiso 0.303(7) d PD B 2
C5B C 0.7969(13) 0.1261(5) 0.5154(11) 0.058(16) Uiso 0.303(7) d PD B 2
C6B C 0.9337(13) 0.2618(14) 0.4176(11) 0.055(7) Uiso 0.303(7) d PD B 2
H6B1 H 0.9482 0.2386 0.3794 0.065 Uiso 0.303(7) calc PR B 2
H6B2 H 0.9913 0.2894 0.4544 0.065 Uiso 0.303(7) calc PR B 2
C7B C 0.8904(16) 0.3303(12) 0.3902(10) 0.025(7) Uiso 0.303(7) d PD B 2
H7B1 H 0.8669 0.3483 0.4250 0.030 Uiso 0.303(7) calc PR B 2
H7B2 H 0.9367 0.3798 0.3840 0.030 Uiso 0.303(7) calc PR B 2
C8B C 0.8154(11) 0.3014(8) 0.3225(9) 0.045(6) Uiso 0.303(7) d PD B 2
H8B1 H 0.7656 0.2574 0.3306 0.054 Uiso 0.303(7) calc PR B 2
H8B2 H 0.8368 0.2753 0.2902 0.054 Uiso 0.303(7) calc PR B 2
C9B C 0.7791(9) 0.3711(9) 0.2880(9) 0.033(6) Uiso 0.303(7) d PD B 2
H9B1 H 0.7315 0.3469 0.2434 0.040 Uiso 0.303(7) calc PR B 2
H9B2 H 0.7519 0.3936 0.3180 0.040 Uiso 0.303(7) calc PR B 2
C10B C 0.8511(10) 0.4423(8) 0.2750(8) 0.028(5) Uiso 0.303(7) d PD B 2
H10I H 0.8900 0.4746 0.3202 0.034 Uiso 0.303(7) calc PR B 2
H10J H 0.8886 0.4175 0.2567 0.034 Uiso 0.303(7) calc PR B 2
C11B C 0.8213(10) 0.5024(7) 0.2270(7) 0.033(7) Uiso 0.303(7) d PD B 2
C12B C 0.8783(10) 0.5759(9) 0.2151(9) 0.026(6) Uiso 0.303(7) d PD B 2
H12B H 0.9399 0.5931 0.2422 0.031 Uiso 0.303(7) calc PR B 2
C13B C 0.8470(4) 0.6238(12) 0.1650(12) 0.057(10) Uiso 0.303(7) d PD B 2
H13B H 0.8853 0.6679 0.1495 0.069 Uiso 0.303(7) calc PR B 2
C14B C 0.7122(11) 0.5226(9) 0.143(2) 0.12(2) Uiso 0.303(7) d PD B 2
H14B H 0.6631 0.4946 0.1036 0.147 Uiso 0.303(7) calc PR B 2
C15B C 0.731(2) 0.478(2) 0.1991(16) 0.063(10) Uiso 0.303(7) d PD B 2
H15B H 0.6895 0.4379 0.2150 0.075 Uiso 0.303(7) calc PR B 2
N31 N 0.7533(3) 0.0241(3) 0.6408(2) 0.0413(14) Uani 1 d D . .
C301 C 0.6991(4) 0.0688(3) 0.6454(3) 0.0417(17) Uani 1 d D . .
H301 H 0.6442 0.0597 0.6087 0.050 Uiso 1 calc R . .
C302 C 0.7182(4) 0.1274(4) 0.7001(3) 0.053(2) Uani 1 d D . .
H302 H 0.6776 0.1581 0.6999 0.063 Uiso 1 calc R . .
C303 C 0.7964(4) 0.1415(4) 0.7553(3) 0.061(2) Uani 1 d D . .
C304 C 0.8517(4) 0.0948(4) 0.7518(3) 0.063(2) Uani 1 d D . .
H304 H 0.9055 0.1009 0.7889 0.076 Uiso 1 calc R . .
C305 C 0.8293(4) 0.0393(4) 0.6947(3) 0.058(2) Uani 1 d D . .
H305 H 0.8702 0.0096 0.6932 0.069 Uiso 1 calc R . .
C306 C 0.8273(5) 0.2118(5) 0.8125(4) 0.061(3) Uani 0.745(9) d PD D 1
H30A H 0.8397 0.1878 0.8575 0.073 Uiso 0.745(9) calc PR D 1
H30B H 0.7779 0.2364 0.8079 0.073 Uiso 0.745(9) calc PR D 1
C307 C 0.9108(6) 0.2822(5) 0.8132(5) 0.072(4) Uani 0.745(9) d PD D 1
H30C H 0.9508 0.2569 0.7986 0.086 Uiso 0.745(9) calc PR D 1
H30D H 0.8925 0.3204 0.7786 0.086 Uiso 0.745(9) calc PR D 1
C308 C 0.9629(5) 0.3334(5) 0.8820(5) 0.085(4) Uani 0.745(9) d PD D 1
H30E H 1.0152 0.3769 0.8768 0.102 Uiso 0.745(9) calc PR D 1
H30F H 0.9861 0.2960 0.9155 0.102 Uiso 0.745(9) calc PR D 1
C309 C 0.9113(7) 0.3763(5) 0.9118(5) 0.093(5) Uani 0.745(9) d PD D 1
H30G H 0.8546(11) 0.3347(8) 0.9091(14) 0.112 Uiso 0.745(9) d PD D 1
H30H H 0.9467(16) 0.3956(13) 0.9606(6) 0.112 Uiso 0.745(9) d PD D 1
C310 C 0.8896(6) 0.4517(5) 0.8781(5) 0.106(6) Uani 0.744(7) d PD D 1
H31A H 0.8424(13) 0.4304(11) 0.8332(7) 0.127 Uiso 0.744(7) d PD D 1
H31B H 0.9439(12) 0.4867(7) 0.8699(12) 0.127 Uiso 0.744(7) d PD D 1
C311 C 0.8592(4) 0.5034(4) 0.9195(4) 0.098(6) Uani 0.744(7) d PD D 1
C312 C 0.8295(9) 0.4773(5) 0.9743(6) 0.104(8) Uani 0.744(7) d PD D 1
H312 H 0.8284 0.4226 0.9877 0.125 Uiso 0.744(7) calc PR D 1
C313 C 0.8013(9) 0.5280(5) 1.0101(6) 0.072(4) Uani 0.744(7) d PD D 1
H313 H 0.7803 0.5062 1.0467 0.087 Uiso 0.744(7) calc PR D 1
C314 C 0.8148(7) 0.6275(5) 0.9352(4) 0.078(4) Uani 0.744(7) d PD D 1
H314 H 0.8016 0.6764 0.9172 0.094 Uiso 0.744(7) calc PR D 1
C315 C 0.8462(8) 0.5813(6) 0.8977(5) 0.088(4) Uani 0.744(7) d PD D 1
H315 H 0.8590 0.6014 0.8575 0.106 Uiso 0.744(7) calc PR D 1
N32 N 0.8020(4) 0.6071(4) 0.9959(3) 0.068(2) Uani 1 d D . .
C6C C 0.791(2) 0.1685(12) 0.8238(10) 0.085(13) Uiso 0.255(9) d PD D 2
H6C1 H 0.7918 0.1241 0.8559 0.102 Uiso 0.255(9) calc PR D 2
H6C2 H 0.7377 0.1880 0.8186 0.102 Uiso 0.255(9) calc PR D 2
C7C C 0.8787(16) 0.2411(14) 0.8449(16) 0.057(10) Uiso 0.255(9) d PD D 2
H7C1 H 0.8982 0.2583 0.8952 0.069 Uiso 0.255(9) calc PR D 2
H7C2 H 0.9259 0.2222 0.8351 0.069 Uiso 0.255(9) calc PR D 2
C8C C 0.8658(17) 0.3154(9) 0.8050(11) 0.096(14) Uiso 0.255(9) d PD D 2
H8C1 H 0.8266 0.2942 0.7569 0.115 Uiso 0.255(9) calc PR D 2
H8C2 H 0.9246 0.3502 0.8031 0.115 Uiso 0.255(9) calc PR D 2
C9C C 0.8248(13) 0.3711(11) 0.8361(14) 0.108(15) Uiso 0.255(9) d PD D 2
H9C1 H 0.7789 0.3856 0.7979 0.130 Uiso 0.255(9) calc PR D 2
H9C2 H 0.7939 0.3378 0.8661 0.130 Uiso 0.255(9) calc PR D 2
C10C C 0.9559(11) 0.4478(9) 0.9643(9) 0.040(7) Uiso 0.256(7) d PD D 3
H10K H 1.0056 0.4845 0.9507 0.049 Uiso 0.256(7) calc PR D 3
H10L H 0.9837 0.4259 1.0078 0.049 Uiso 0.256(7) calc PR D 3
C11C C 0.9067(9) 0.5036(6) 0.9816(8) 0.041(7) Uiso 0.256(7) d PD D 3
C12C C 0.8199(10) 0.4706(6) 0.9844(11) 0.031(9) Uiso 0.256(7) d PD D 3
H12C H 0.7943 0.4114 0.9814 0.037 Uiso 0.256(7) calc PR D 3
C13C C 0.7713(8) 0.5225(4) 0.9914(9) 0.061(15) Uiso 0.256(7) d PD D 3
H13C H 0.7126 0.4974 0.9931 0.073 Uiso 0.256(7) calc PR D 3
C14C C 0.8862(6) 0.6393(5) 0.9934(8) 0.048(8) Uiso 0.256(7) d PD D 3
H14C H 0.9102 0.6988 0.9968 0.058 Uiso 0.256(7) calc PR D 3
C15C C 0.9399(8) 0.5913(7) 0.9862(9) 0.032(6) Uiso 0.256(7) d PD D 3
H15C H 0.9983 0.6177 0.9844 0.038 Uiso 0.256(7) calc PR D 3
N41 N 0.6724(3) 0.7694(3) 0.0851(3) 0.0432(14) Uani 1 d D . .
C401 C 0.6635(4) 0.7617(3) 0.1478(3) 0.0380(16) Uani 1 d D . .
H401 H 0.6902 0.7249 0.1760 0.046 Uiso 1 calc R . .
C402 C 0.6181(4) 0.8037(3) 0.1740(3) 0.0432(17) Uani 1 d D . .
H402 H 0.6134 0.7951 0.2188 0.052 Uiso 1 calc R . .
C403 C 0.5791(4) 0.8588(3) 0.1346(3) 0.0364(16) Uani 1 d D . .
C404 C 0.5897(4) 0.8693(4) 0.0711(3) 0.0467(18) Uani 1 d D . .
H404 H 0.5657 0.9077 0.0431 0.056 Uiso 1 calc R . .
C405 C 0.6353(4) 0.8238(4) 0.0477(3) 0.0493(19) Uani 1 d D . .
H405 H 0.6407 0.8313 0.0030 0.059 Uiso 1 calc R . .
C406 C 0.5281(4) 0.9050(3) 0.1617(3) 0.0439(18) Uani 1 d D . .
H40A H 0.4812 0.8636 0.1750 0.053 Uiso 1 calc R . .
H40B H 0.4978 0.9341 0.1240 0.053 Uiso 1 calc R . .
C407 C 0.5866(4) 0.9699(3) 0.2240(3) 0.0439(18) Uani 1 d D . .
H40C H 0.6235 0.9430 0.2595 0.053 Uiso 1 calc R . .
H40D H 0.6277 1.0164 0.2092 0.053 Uiso 1 calc R . .
C408 C 0.5307(4) 1.0055(3) 0.2555(3) 0.0397(16) Uani 1 d D . .
H40E H 0.4920 0.9591 0.2723 0.048 Uiso 1 calc R . .
H40F H 0.4912 1.0290 0.2190 0.048 Uiso 1 calc R . .
C409 C 0.5859(4) 1.0740(3) 0.3155(3) 0.0383(16) Uani 1 d D . .
H40G H 0.6265 1.0514 0.3519 0.046 Uiso 1 calc R . .
H40H H 0.6233 1.1217 0.2988 0.046 Uiso 1 calc R . .
C410 C 0.5260(4) 1.1054(3) 0.3460(3) 0.0376(16) Uani 1 d D . .
H41A H 0.4808 1.1211 0.3080 0.045 Uiso 1 calc R . .
H41B H 0.4937 1.0587 0.3669 0.045 Uiso 1 calc R . .
C411 C 0.5748(4) 1.1792(3) 0.3997(3) 0.0329(15) Uani 1 d D . .
C412 C 0.5836(4) 1.1764(3) 0.4692(3) 0.0347(16) Uani 1 d D . .
H412 H 0.5569 1.1254 0.4852 0.042 Uiso 1 calc R . .
C413 C 0.6309(4) 1.2474(3) 0.5153(3) 0.0366(16) Uani 1 d D . .
H413 H 0.6362 1.2430 0.5627 0.044 Uiso 1 calc R . .
C414 C 0.6624(4) 1.3256(3) 0.4299(3) 0.0341(15) Uani 1 d D . .
H414 H 0.6900 1.3776 0.4156 0.041 Uiso 1 calc R . .
C415 C 0.6170(4) 1.2577(3) 0.3804(3) 0.0333(15) Uani 1 d D . .
H415 H 0.6139 1.2635 0.3336 0.040 Uiso 1 calc R . .
N42 N 0.6700(3) 1.3224(2) 0.4973(2) 0.0305(12) Uani 1 d D . .
N51 N 0.7564(3) 1.5277(3) 0.4856(2) 0.0392(14) Uani 1 d D . .
C501 C 0.8210(5) 1.5410(4) 0.4565(4) 0.049(4) Uani 0.707(6) d PD E 1
H501 H 0.8658 1.5136 0.4728 0.058 Uiso 0.707(6) calc PR E 1
C502 C 0.8263(5) 1.5917(4) 0.4046(4) 0.045(3) Uani 0.707(6) d PD E 1
H502 H 0.8741 1.5992 0.3863 0.053 Uiso 0.707(6) calc PR E 1
C503 C 0.7618(5) 1.6323(4) 0.3785(4) 0.042(3) Uani 0.707(6) d PD E 1
C504 C 0.6958(6) 1.6201(5) 0.4078(5) 0.043(3) Uani 0.707(6) d PD E 1
H504 H 0.6509 1.6474 0.3922 0.052 Uiso 0.707(6) calc PR E 1
C505 C 0.6944(6) 1.5681(6) 0.4599(5) 0.042(5) Uani 0.707(6) d PD E 1
H505 H 0.6472 1.5601 0.4789 0.050 Uiso 0.707(6) calc PR E 1
C506 C 0.7677(6) 1.6899(5) 0.3224(4) 0.070(4) Uani 0.707(6) d PD E 1
H50A H 0.7120 1.7063 0.3059 0.084 Uiso 0.707(6) calc PR E 1
H50B H 0.7725 1.6593 0.2829 0.084 Uiso 0.707(6) calc PR E 1
C507 C 0.8487(8) 1.7700(6) 0.3479(5) 0.089(4) Uani 0.707(6) d PD E 1
H50C H 0.8405 1.8043 0.3837 0.107 Uiso 0.707(6) calc PR E 1
H50D H 0.9038 1.7539 0.3692 0.107 Uiso 0.707(6) calc PR E 1
C508 C 0.8586(8) 1.8216(5) 0.2881(5) 0.092(5) Uani 0.707(6) d PD E 1
H50E H 0.8019 1.8345 0.2654 0.111 Uiso 0.707(6) calc PR E 1
H50F H 0.8691 1.7875 0.2535 0.111 Uiso 0.707(6) calc PR E 1
C509 C 0.9351(7) 1.9038(5) 0.3106(7) 0.085(5) Uani 0.707(6) d PD E 1
H50G H 0.9595 1.9194 0.2723 0.102 Uiso 0.707(6) calc PR E 1
H50H H 0.9838 1.8963 0.3507 0.102 Uiso 0.707(6) calc PR E 1
C510 C 0.9019(6) 1.9736(5) 0.3303(4) 0.071(4) Uani 0.707(6) d PD E 1
H51A H 0.8551 1.9487 0.3514 0.086 Uiso 0.707(6) calc PR E 1
H51B H 0.9523 2.0141 0.3662 0.086 Uiso 0.707(6) calc PR E 1
C511 C 0.8647(4) 2.0209(4) 0.2728(4) 0.055(3) Uani 0.707(6) d PD E 1
C512 C 0.8401(7) 2.0915(6) 0.2848(4) 0.063(3) Uani 0.707(6) d PD E 1
H512 H 0.8474 2.1104 0.3308 0.075 Uiso 0.707(6) calc PR E 1
C513 C 0.8056(6) 2.1339(5) 0.2315(3) 0.056(3) Uani 0.707(6) d PD E 1
H513 H 0.7887 2.1811 0.2421 0.068 Uiso 0.707(6) calc PR E 1
C514 C 0.8083(8) 2.0400(5) 0.1506(4) 0.054(4) Uani 0.707(6) d PD E 1
H514 H 0.7953 2.0207 0.1036 0.065 Uiso 0.707(6) calc PR E 1
C515 C 0.8408(5) 1.9914(4) 0.2010(3) 0.080(3) Uani 1 d D . .
H515 H 0.8473 1.9392 0.1883 0.096 Uiso 1 calc R F 1
N52 N 0.7940(4) 2.1130(3) 0.1645(3) 0.0549(17) Uani 1 d D . .
C1E C 0.8377(14) 1.5426(10) 0.4749(9) 0.036(8) Uiso 0.293(6) d PD E 2
H1E H 0.8760 1.5100 0.4954 0.043 Uiso 0.293(6) calc PR E 2
C2E C 0.8640(11) 1.6040(11) 0.4350(9) 0.041(8) Uiso 0.293(6) d PD E 2
H2E H 0.9203 1.6139 0.4282 0.049 Uiso 0.293(6) calc PR E 2
C3E C 0.8087(9) 1.6518(7) 0.4047(7) 0.021(5) Uiso 0.293(6) d PD E 2
C4E C 0.7289(10) 1.6348(12) 0.4171(11) 0.052(11) Uiso 0.293(6) d PD E 2
H4E H 0.6890 1.6665 0.3979 0.063 Uiso 0.293(6) calc PR E 2
C5E C 0.7062(12) 1.5720(11) 0.4576(10) 0.038(13) Uiso 0.293(6) d PD E 2
H5E H 0.6501 1.5612 0.4649 0.045 Uiso 0.293(6) calc PR E 2
C6E C 0.8351(11) 1.7202(9) 0.3608(8) 0.044(7) Uiso 0.293(6) d PD E 2
H6E1 H 0.7842 1.7429 0.3410 0.053 Uiso 0.293(6) calc PR E 2
H6E2 H 0.8467 1.6954 0.3218 0.053 Uiso 0.293(6) calc PR E 2
C7E C 0.9177(10) 1.7928(8) 0.3999(7) 0.031(5) Uiso 0.293(6) d PD E 2
H7E1 H 0.9003 1.8297 0.4276 0.037 Uiso 0.293(6) calc PR E 2
H7E2 H 0.9620 1.7697 0.4323 0.037 Uiso 0.293(6) calc PR E 2
C8E C 0.9614(9) 1.8451(9) 0.3526(9) 0.035(5) Uiso 0.293(6) d PD E 2
H8E1 H 0.9724 1.8072 0.3211 0.042 Uiso 0.293(6) calc PR E 2
H8E2 H 1.0201 1.8838 0.3810 0.042 Uiso 0.293(6) calc PR E 2
C9E C 0.9048(12) 1.8969(15) 0.3093(16) 0.062(11) Uiso 0.293(6) d PD E 2
H9E1 H 0.8772 1.9202 0.3384 0.074 Uiso 0.293(6) calc PR E 2
H9E2 H 0.8559 1.8593 0.2705 0.074 Uiso 0.293(6) calc PR E 2
C10E C 0.9595(12) 1.9689(10) 0.2803(11) 0.072(9) Uiso 0.293(6) d PD E 2
H10K H 1.0149 1.9989 0.3182 0.087 Uiso 0.293(6) calc PR E 2
H10L H 0.9776 1.9443 0.2450 0.087 Uiso 0.293(6) calc PR E 2
C11E C 0.9166(6) 2.0305(7) 0.2493(5) 0.19(2) Uiso 0.293(6) d PD E 2
C12E C 0.9284(11) 2.1125(9) 0.2538(9) 0.069(8) Uiso 0.293(6) d PD E 2
H12E H 0.9809 2.1464 0.2883 0.083 Uiso 0.293(6) calc PR E 2
C13E C 0.8730(7) 2.1530(6) 0.2143(6) 0.058(7) Uiso 0.293(6) d PD E 2
H13E H 0.8903 2.2127 0.2218 0.070 Uiso 0.293(6) calc PR E 2
C14E C 0.7799(8) 2.0288(4) 0.1567(7) 0.058(13) Uiso 0.293(6) d PD E 2
H14E H 0.7288 1.9945 0.1212 0.070 Uiso 0.293(6) calc PR E 2
N61 N 0.8127(3) 1.5555(3) 0.6561(3) 0.0425(14) Uani 1 d D . .
C601 C 0.7817(5) 1.6220(4) 0.6441(4) 0.039(2) Uani 0.759(6) d PD G 1
H601 H 0.7275 1.6148 0.6071 0.047 Uiso 0.759(6) calc PR G 1
C602 C 0.8225(5) 1.6995(4) 0.6813(4) 0.044(2) Uani 0.759(6) d PD G 1
H602 H 0.7943 1.7425 0.6719 0.053 Uiso 0.759(6) calc PR G 1
C603 C 0.9048(6) 1.7152(4) 0.7324(5) 0.066(4) Uani 0.759(6) d PD G 1
C604 C 0.9399(5) 1.6490(5) 0.7426(5) 0.084(4) Uani 0.759(6) d PD G 1
H604 H 0.9962 1.6561 0.7772 0.101 Uiso 0.759(6) calc PR G 1
C605 C 0.8948(5) 1.5726(5) 0.7033(5) 0.061(3) Uani 0.759(6) d PD G 1
H605 H 0.9233 1.5296 0.7099 0.073 Uiso 0.759(6) calc PR G 1
C606 C 0.9545(5) 1.7996(5) 0.7731(5) 0.083(4) Uani 0.759(6) d PD G 1
H60A H 0.9913 1.8338 0.7471 0.100 Uiso 0.759(6) calc PR G 1
H60B H 0.9962 1.7911 0.8173 0.100 Uiso 0.759(6) calc PR G 1
C607 C 0.8988(7) 1.8507(5) 0.7898(6) 0.079(4) Uani 0.759(6) d PD G 1
H60C H 0.9400 1.9057 0.8143 0.095 Uiso 0.759(6) calc PR G 1
H60D H 0.8594 1.8620 0.7456 0.095 Uiso 0.759(6) calc PR G 1
C608 C 0.8420(9) 1.8123(5) 0.8325(7) 0.093(5) Uani 0.759(6) d PD G 1
H60E H 0.8800 1.7955 0.8747 0.111 Uiso 0.759(6) calc PR G 1
H60F H 0.7960 1.7606 0.8059 0.111 Uiso 0.759(6) calc PR G 1
C609 C 0.7942(7) 1.8708(7) 0.8546(7) 0.071(4) Uani 0.759(6) d PD G 1
H60G H 0.7597 1.8915 0.8129 0.086 Uiso 0.759(6) calc PR G 1
H60H H 0.7514 1.8380 0.8767 0.086 Uiso 0.759(6) calc PR G 1
C610 C 0.8594(5) 1.9448(4) 0.9043(4) 0.079(3) Uani 1 d D . .
H61A H 0.8965 1.9230 0.9438 0.094 Uiso 0.759(6) calc PR G 1
H61B H 0.9000 1.9781 0.8806 0.094 Uiso 0.759(6) calc PR G 1
H61X H 0.9089 1.9778 0.8885 0.094 Uiso 0.241(6) calc PR G 2
H61Y H 0.8839 1.9114 0.9410 0.094 Uiso 0.241(6) calc PR G 2
C611 C 0.8216(4) 2.0033(4) 0.9327(4) 0.059(2) Uani 1 d D . .
C612 C 0.7321(4) 1.9882(4) 0.9271(3) 0.054(2) Uani 1 d D . .
H612 H 0.6881 1.9396 0.8999 0.065 Uiso 1 calc R . .
C613 C 0.7070(4) 2.0442(4) 0.9613(3) 0.0480(19) Uani 1 d D . .
H613 H 0.6455 2.0324 0.9566 0.058 Uiso 1 calc R . .
C614 C 0.8514(4) 2.1299(4) 1.0050(4) 0.053(2) Uani 1 d D . .
H614 H 0.8933 2.1805 1.0308 0.064 Uiso 1 calc R . .
C615 C 0.8822(4) 2.0771(4) 0.9744(4) 0.065(2) Uani 1 d D . .
H615 H 0.9444 2.0901 0.9811 0.078 Uiso 1 calc R . .
N62 N 0.7650(3) 2.1142(3) 1.0006(3) 0.0466(15) Uani 1 d D . .
C1F C 0.8429(10) 1.6401(6) 0.6557(7) 0.067(11) Uiso 0.241(6) d PD G 2
H1F H 0.8390 1.6614 0.6122 0.081 Uiso 0.241(6) calc PR G 2
C2F C 0.8784(12) 1.6972(8) 0.7130(8) 0.024(8) Uiso 0.241(6) d PD G 2
H2F H 0.8986 1.7555 0.7080 0.029 Uiso 0.241(6) calc PR G 2
C3F C 0.8853(9) 1.6714(8) 0.7783(7) 0.031(6) Uiso 0.241(6) d PD G 2
C4F C 0.8564(11) 1.5864(8) 0.7824(7) 0.040(7) Uiso 0.241(6) d PD G 2
H4F H 0.8603 1.5651 0.8259 0.048 Uiso 0.241(6) calc PR G 2
C5F C 0.8216(11) 1.5322(7) 0.7219(5) 0.041(7) Uiso 0.241(6) d PD G 2
H5F H 0.8020 1.4737 0.7263 0.050 Uiso 0.241(6) calc PR G 2
C6F C 0.9264(12) 1.7331(10) 0.8420(8) 0.045(8) Uiso 0.241(6) d PD G 2
H6F1 H 0.9745 1.7800 0.8349 0.055 Uiso 0.241(6) calc PR G 2
H6F2 H 0.9546 1.7048 0.8813 0.055 Uiso 0.241(6) calc PR G 2
C7F C 0.861(2) 1.7698(15) 0.8618(12) 0.101(12) Uiso 0.241(6) d PD G 2
H7F1 H 0.8051 1.7241 0.8562 0.121 Uiso 0.241(6) calc PR G 2
H7F2 H 0.8876 1.7923 0.9112 0.121 Uiso 0.241(6) calc PR G 2
C8F C 0.840(4) 1.839(3) 0.819(3) 0.101(12) Uiso 0.241(6) d PD G 2
H8F1 H 0.8015 1.8139 0.7713 0.121 Uiso 0.241(6) calc PR G 2
H8F2 H 0.8959 1.8781 0.8159 0.121 Uiso 0.241(6) calc PR G 2
C9F C 0.791(4) 1.890(3) 0.848(3) 0.101(12) Uiso 0.241(6) d PD G 2
H9F1 H 0.7629 1.9222 0.8118 0.121 Uiso 0.241(6) calc PR G 2
H9F2 H 0.7443 1.8518 0.8635 0.121 Uiso 0.241(6) calc PR G 2

loop_
_atom_site_aniso_label
_atom_site_aniso_U_11
_atom_site_aniso_U_22
_atom_site_aniso_U_33
_atom_site_aniso_U_23
_atom_site_aniso_U_13
_atom_site_aniso_U_12
Cd1 0.0405(3) 0.0481(3) 0.0416(4) 0.0108(2) 0.0070(3) 0.0172(3)
Cd2 0.0434(4) 0.0599(4) 0.0508(4) -0.0164(3) 0.0183(3) 0.0119(3)
Cd3 0.0371(3) 0.0313(3) 0.0285(3) 0.0005(2) 0.0090(2) 0.0092(2)
Cd4 0.0409(3) 0.0315(3) 0.0372(3) 0.0059(2) 0.0124(3) 0.0066(2)
O1 0.051(3) 0.038(3) 0.036(3) -0.006(2) 0.008(2) 0.011(2)
O2 0.046(3) 0.059(3) 0.038(3) 0.003(2) -0.004(3) 0.004(3)
O3 0.047(3) 0.049(3) 0.042(3) 0.003(2) 0.012(3) 0.015(2)
O4 0.051(3) 0.058(3) 0.070(4) -0.004(3) 0.011(3) 0.023(3)
O5 0.105(5) 0.088(4) 0.152(6) 0.057(4) 0.091(5) 0.073(4)
O6 0.096(5) 0.066(4) 0.071(4) 0.014(3) 0.051(4) 0.035(3)
O7 0.053(4) 0.112(5) 0.072(5) -0.024(4) 0.016(4) 0.008(4)
O8 0.070(5) 0.123(6) 0.132(7) -0.041(5) 0.056(5) -0.037(4)
O9 0.076(5) 0.108(5) 0.064(5) -0.024(4) 0.040(4) -0.006(4)
O10 0.088(4) 0.048(3) 0.060(4) 0.001(3) 0.038(3) 0.020(3)
O11 0.061(4) 0.071(4) 0.042(3) -0.003(3) -0.005(3) 0.026(3)
O12 0.054(3) 0.045(3) 0.034(3) 0.002(2) 0.006(2) 0.016(2)
O13 0.039(3) 0.040(3) 0.044(3) 0.005(2) 0.014(2) 0.007(2)
O14 0.046(3) 0.057(3) 0.072(4) 0.004(3) 0.037(3) 0.007(3)
O15 0.056(3) 0.051(3) 0.041(3) 0.008(2) 0.020(3) 0.021(3)
O16 0.054(3) 0.069(4) 0.056(4) 0.008(3) 0.018(3) 0.027(3)
O17 0.066(4) 0.097(4) 0.071(4) -0.004(3) -0.003(3) 0.053(4)
O18 0.061(4) 0.071(4) 0.050(4) 0.009(3) 0.011(3) 0.033(3)
O19 0.041(4) 0.059(4) 0.146(7) 0.009(4) 0.020(4) 0.010(3)
O20 0.093(5) 0.061(4) 0.107(6) 0.014(4) -0.027(4) -0.014(4)
O21 0.095(6) 0.070(4) 0.058(4) 0.004(3) -0.007(4) -0.013(4)
O22 0.056(3) 0.046(3) 0.041(3) 0.006(2) 0.017(3) 0.018(2)
O23 0.055(4) 0.070(4) 0.075(4) 0.013(3) 0.040(3) 0.017(3)
O24 0.063(4) 0.050(3) 0.036(3) -0.001(2) 0.012(3) 0.018(3)
O25 0.226(9) 0.152(7) 0.059(5) 0.048(4) 0.082(5) 0.137(7)
O26 0.29(2) 0.045(6) 0.091(10) 0.006(6) 0.139(13) 0.010(11)
O26' 0.23(3) 0.059(10) 0.067(12) 0.019(8) 0.087(14) 0.068(13)
N1 0.053(4) 0.033(3) 0.037(4) 0.013(3) 0.016(4) 0.007(3)
N2 0.053(5) 0.060(4) 0.086(6) 0.033(4) 0.049(5) 0.028(4)
N3 0.051(5) 0.105(7) 0.073(7) -0.027(5) 0.038(5) 0.004(5)
N4 0.061(5) 0.050(4) 0.042(4) -0.005(3) 0.014(4) 0.026(4)
N5 0.055(4) 0.034(3) 0.037(4) -0.005(3) 0.020(3) 0.006(3)
N6 0.052(5) 0.059(4) 0.044(4) -0.014(3) -0.006(4) 0.026(4)
N7 0.075(7) 0.053(6) 0.082(7) 0.002(5) -0.032(5) 0.014(5)
N8 0.067(5) 0.052(4) 0.038(4) 0.020(3) 0.026(4) 0.033(4)
N11 0.032(3) 0.031(3) 0.032(3) 0.003(2) 0.010(3) 0.008(2)
C101 0.048(4) 0.041(4) 0.023(4) 0.004(3) 0.014(3) 0.016(3)
C102 0.039(4) 0.031(4) 0.033(4) 0.001(3) 0.004(3) 0.007(3)
C103 0.033(4) 0.036(4) 0.033(4) 0.009(3) 0.008(3) 0.013(3)
C104 0.041(4) 0.038(4) 0.028(4) 0.010(3) 0.014(3) 0.018(3)
C105 0.042(4) 0.033(4) 0.031(4) 0.002(3) 0.014(3) 0.011(3)
C106 0.037(4) 0.036(4) 0.030(4) 0.008(3) 0.006(3) 0.005(3)
C107 0.045(4) 0.035(4) 0.038(4) 0.010(3) 0.015(4) 0.011(3)
C108 0.039(4) 0.037(4) 0.035(4) 0.007(3) 0.013(3) 0.009(3)
C109 0.045(4) 0.034(4) 0.040(4) 0.008(3) 0.015(4) 0.013(3)
C110 0.045(4) 0.039(4) 0.044(5) 0.018(3) 0.015(4) 0.014(3)
C111 0.036(4) 0.030(4) 0.041(5) 0.005(3) 0.011(3) 0.002(3)
C112 0.044(4) 0.034(4) 0.036(4) 0.007(3) 0.013(4) 0.014(3)
C113 0.040(4) 0.033(4) 0.045(5) 0.008(3) 0.019(4) 0.014(3)
C114 0.050(5) 0.040(4) 0.024(4) 0.002(3) 0.011(3) 0.012(3)
C115 0.040(4) 0.037(4) 0.046(5) 0.009(3) 0.016(4) 0.009(3)
N12 0.035(3) 0.032(3) 0.034(4) 0.006(2) 0.010(3) 0.008(2)
N21 0.044(4) 0.042(3) 0.042(4) 0.005(3) 0.015(3) 0.004(3)
C201 0.101(10) 0.039(6) 0.053(9) 0.020(6) 0.052(9) 0.031(6)
C202 0.073(9) 0.041(6) 0.089(10) 0.018(6) 0.057(8) 0.022(6)
C203 0.061(8) 0.032(6) 0.039(8) 0.002(5) 0.026(7) 0.008(5)
C204 0.055(5) 0.037(4) 0.056(5) 0.018(4) 0.016(4) 0.024(4)
C205 0.050(8) 0.044(8) 0.069(9) 0.034(6) 0.022(7) 0.034(6)
C206 0.074(8) 0.030(6) 0.069(9) 0.014(5) 0.049(7) 0.009(5)
C207 0.048(8) 0.055(7) 0.061(8) -0.004(6) 0.011(6) 0.019(6)
C208 0.074(11) 0.046(8) 0.088(11) 0.032(7) 0.038(9) 0.031(7)
C209 0.071(8) 0.039(6) 0.050(7) 0.008(5) 0.012(6) 0.019(6)
C210 0.067(9) 0.050(8) 0.062(8) 0.010(6) 0.003(7) 0.031(6)
C211 0.026(7) 0.054(7) 0.056(8) 0.006(6) -0.014(6) 0.026(6)
C212 0.038(7) 0.063(9) 0.042(7) 0.008(6) 0.001(6) 0.024(7)
C213 0.037(7) 0.051(7) 0.041(8) -0.007(6) 0.006(6) 0.024(5)
C214 0.018(5) 0.040(6) 0.021(5) -0.007(4) -0.001(4) 0.025(5)
C215 0.047(5) 0.043(5) 0.034(5) -0.002(4) -0.003(4) 0.025(4)
N22 0.050(4) 0.077(5) 0.040(4) -0.014(3) -0.003(3) 0.044(4)
N31 0.042(4) 0.036(3) 0.039(4) 0.004(3) 0.005(3) 0.010(3)
C301 0.043(4) 0.037(4) 0.040(5) 0.005(3) 0.008(4) 0.010(3)
C302 0.058(5) 0.056(5) 0.042(5) -0.002(4) 0.004(4) 0.028(4)
C303 0.077(6) 0.048(5) 0.050(5) -0.008(4) 0.006(5) 0.025(4)
C304 0.057(5) 0.052(5) 0.061(6) -0.024(4) -0.009(4) 0.018(4)
C305 0.052(5) 0.047(5) 0.062(6) -0.006(4) -0.004(4) 0.021(4)
C306 0.063(9) 0.053(7) 0.052(8) -0.013(6) 0.000(7) 0.017(7)
C307 0.035(7) 0.078(8) 0.086(10) -0.022(8) 0.002(6) 0.011(6)
C308 0.082(10) 0.068(8) 0.093(11) -0.026(7) 0.012(8) 0.025(7)
C309 0.112(11) 0.054(7) 0.127(12) -0.051(7) 0.080(10) -0.001(7)
C310 0.089(11) 0.080(9) 0.158(15) -0.045(9) 0.086(11) -0.010(7)
C311 0.094(11) 0.048(7) 0.166(16) -0.042(8) 0.088(11) -0.006(7)
C312 0.084(11) 0.049(8) 0.188(19) -0.045(8) 0.095(12) -0.023(6)
C313 0.053(8) 0.050(8) 0.096(10) -0.043(7) 0.046(8) -0.032(5)
C314 0.064(9) 0.089(9) 0.077(10) -0.032(7) 0.017(7) 0.023(7)
C315 0.083(10) 0.104(10) 0.090(11) -0.016(8) 0.051(9) 0.022(8)
N32 0.061(5) 0.079(5) 0.080(6) -0.006(4) 0.044(4) 0.022(4)
N41 0.043(4) 0.041(3) 0.042(4) -0.010(3) 0.015(3) 0.006(3)
C401 0.041(4) 0.036(4) 0.040(5) 0.002(3) 0.020(4) 0.009(3)
C402 0.050(5) 0.038(4) 0.044(5) -0.003(3) 0.022(4) 0.009(3)
C403 0.034(4) 0.032(4) 0.034(4) -0.012(3) 0.005(3) 0.003(3)
C404 0.053(5) 0.038(4) 0.046(5) -0.005(3) 0.010(4) 0.016(4)
C405 0.052(5) 0.058(5) 0.034(5) -0.006(4) 0.015(4) 0.010(4)
C406 0.042(4) 0.035(4) 0.051(5) -0.007(3) 0.015(4) 0.008(3)
C407 0.043(4) 0.038(4) 0.048(5) -0.009(3) 0.017(4) 0.007(3)
C408 0.044(4) 0.034(4) 0.036(4) -0.006(3) 0.012(4) 0.005(3)
C409 0.037(4) 0.035(4) 0.038(4) -0.005(3) 0.010(3) 0.006(3)
C410 0.046(4) 0.026(3) 0.035(4) -0.005(3) 0.012(3) 0.004(3)
C411 0.031(4) 0.032(4) 0.039(4) 0.003(3) 0.013(3) 0.014(3)
C412 0.046(4) 0.025(3) 0.035(4) 0.005(3) 0.018(3) 0.007(3)
C413 0.044(4) 0.039(4) 0.032(4) 0.007(3) 0.016(4) 0.018(3)
C414 0.037(4) 0.030(4) 0.033(4) 0.006(3) 0.012(3) 0.005(3)
C415 0.040(4) 0.037(4) 0.024(4) 0.000(3) 0.009(3) 0.013(3)
N42 0.034(3) 0.031(3) 0.027(3) 0.003(2) 0.010(3) 0.010(2)
N51 0.049(4) 0.028(3) 0.040(4) 0.001(3) 0.018(3) 0.005(3)
C501 0.075(10) 0.035(7) 0.053(8) 0.009(6) 0.034(8) 0.028(6)
C502 0.045(7) 0.050(7) 0.040(7) 0.008(5) 0.018(7) 0.011(5)
C503 0.039(7) 0.050(6) 0.029(6) 0.013(5) 0.003(6) 0.009(5)
C504 0.058(8) 0.039(6) 0.040(7) 0.011(5) 0.025(7) 0.016(6)
C505 0.053(8) 0.043(8) 0.037(8) 0.011(5) 0.024(6) 0.016(5)
C506 0.062(9) 0.054(7) 0.091(10) 0.030(7) 0.029(8) 0.010(6)
C507 0.105(12) 0.086(10) 0.080(11) 0.037(8) 0.046(10) 0.018(9)
C508 0.108(12) 0.085(10) 0.064(10) 0.025(8) 0.011(8) 0.017(9)
C509 0.058(10) 0.095(12) 0.094(12) 0.057(9) 0.013(9) 0.022(9)
C510 0.080(9) 0.085(9) 0.067(9) 0.044(7) 0.026(7) 0.048(7)
C511 0.044(7) 0.069(8) 0.043(7) 0.032(6) 0.008(6) 0.011(6)
C512 0.075(9) 0.088(9) 0.040(7) 0.015(6) 0.020(6) 0.045(7)
C513 0.042(7) 0.090(8) 0.049(8) 0.039(7) 0.018(6) 0.033(6)
C514 0.063(8) 0.048(7) 0.053(8) 0.015(6) 0.044(7) -0.008(6)
C515 0.106(8) 0.049(5) 0.124(9) 0.059(6) 0.071(7) 0.047(5)
N52 0.048(4) 0.054(4) 0.050(4) 0.011(3) -0.004(3) 0.019(3)
N61 0.040(4) 0.045(3) 0.034(4) -0.005(3) 0.000(3) 0.014(3)
C601 0.056(7) 0.024(5) 0.032(6) -0.006(4) 0.010(5) 0.010(4)
C602 0.049(7) 0.040(5) 0.047(6) 0.003(5) 0.017(5) 0.017(5)
C603 0.055(8) 0.069(8) 0.063(9) -0.020(7) 0.004(7) 0.018(6)
C604 0.047(7) 0.079(8) 0.091(10) -0.049(7) -0.031(6) 0.025(6)
C605 0.056(7) 0.067(7) 0.054(7) -0.006(6) -0.007(6) 0.039(6)
C606 0.058(8) 0.061(7) 0.108(11) -0.023(7) 0.007(7) 0.006(6)
C607 0.104(10) 0.047(6) 0.074(9) -0.023(6) 0.037(8) -0.004(6)
C608 0.094(11) 0.068(10) 0.108(12) -0.058(9) 0.061(10) -0.019(8)
C609 0.073(9) 0.080(9) 0.050(8) -0.022(7) 0.030(7) -0.004(7)
C610 0.069(6) 0.079(6) 0.091(7) -0.012(5) 0.038(6) 0.014(5)
C611 0.064(6) 0.070(5) 0.065(6) 0.012(4) 0.042(5) 0.030(5)
C612 0.072(6) 0.045(4) 0.051(5) 0.008(4) 0.029(5) 0.018(4)
C613 0.052(5) 0.056(5) 0.047(5) 0.020(4) 0.024(4) 0.025(4)
C614 0.047(5) 0.054(5) 0.066(6) 0.012(4) 0.023(4) 0.021(4)
C615 0.052(5) 0.073(6) 0.072(6) 0.007(5) 0.026(5) 0.018(5)
N62 0.042(4) 0.051(4) 0.055(4) 0.018(3) 0.021(3) 0.019(3)

loop_
_atom_type_symbol
_atom_type_description
_atom_type_scat_dispersion_real
_atom_type_scat_dispersion_imag
_atom_type_scat_source
C C 0.0033 0.0016 'International Tables Vol C Tables 4.2.6.8 and 6.1.1.4'
H H 0.0000 0.0000 'International Tables Vol C Tables 4.2.6.8 and 6.1.1.4'
N N 0.0061 0.0033 'International Tables Vol C Tables 4.2.6.8 and 6.1.1.4'
O O 0.0106 0.0060 'International Tables Vol C Tables 4.2.6.8 and 6.1.1.4'
Cd Cd -0.8075 1.2024 'International Tables Vol C Tables 4.2.6.8 and 6.1.1.4'

loop_
_geom_angle_atom_site_label_1
_geom_angle_atom_site_label_2
_geom_angle_atom_site_label_3
_geom_angle
_geom_angle_site_symmetry_1
_geom_angle_site_symmetry_3
_geom_angle_publ_flag
N12 Cd1 N62 96.50(17) 1_584 1_554 ?
N12 Cd1 N52 173.96(18) 1_584 . ?
N62 Cd1 N52 88.63(19) 1_554 . ?
N12 Cd1 O21 87.18(19) 1_584 . ?
N62 Cd1 O21 136.7(2) 1_554 . ?
N52 Cd1 O21 91.3(2) . . ?
N12 Cd1 O24 86.22(16) 1_584 . ?
N62 Cd1 O24 142.87(18) 1_554 . ?
N52 Cd1 O24 87.76(18) . . ?
O21 Cd1 O24 80.3(2) . . ?
N12 Cd1 O22 87.33(16) 1_584 . ?
N62 Cd1 O22 90.40(17) 1_554 . ?
N52 Cd1 O22 89.45(18) . . ?
O21 Cd1 O22 132.9(2) . . ?
O24 Cd1 O22 52.63(15) . . ?
N12 Cd1 O19 83.50(19) 1_584 . ?
N62 Cd1 O19 85.1(2) 1_554 . ?
N52 Cd1 O19 100.2(2) . . ?
O21 Cd1 O19 52.3(2) . . ?
O24 Cd1 O19 131.8(2) . . ?
O22 Cd1 O19 169.3(2) . . ?
N32 Cd2 N41 171.9(2) 1_554 . ?
N32 Cd2 N22 88.4(2) 1_554 . ?
N41 Cd2 N22 97.35(18) . . ?
N32 Cd2 O9 90.2(2) 1_554 . ?
N41 Cd2 O9 89.78(19) . . ?
N22 Cd2 O9 135.0(2) . . ?
N32 Cd2 O10 87.4(2) 1_554 . ?
N41 Cd2 O10 84.51(17) . . ?
N22 Cd2 O10 140.32(18) . . ?
O9 Cd2 O10 84.5(2) . . ?
N32 Cd2 O12 87.92(19) 1_554 . ?
N41 Cd2 O12 86.57(16) . . ?
N22 Cd2 O12 87.88(17) . . ?
O9 Cd2 O12 137.0(2) . . ?
O10 Cd2 O12 52.56(16) . . ?
N32 Cd2 O7 102.4(2) 1_554 . ?
N41 Cd2 O7 83.87(19) . . ?
N22 Cd2 O7 84.8(2) . . ?
O9 Cd2 O7 51.7(2) . . ?
O10 Cd2 O7 134.5(2) . . ?
O12 Cd2 O7 167.10(18) . . ?
N42 Cd3 N61 174.52(17) . . ?
N42 Cd3 N51 92.52(15) . . ?
N61 Cd3 N51 90.84(16) . . ?
N42 Cd3 O18 88.77(16) . . ?
N61 Cd3 O18 91.60(17) . . ?
N51 Cd3 O18 138.36(19) . . ?
N42 Cd3 O15 84.70(15) . . ?
N61 Cd3 O15 89.92(17) . . ?
N51 Cd3 O15 138.30(17) . . ?
O18 Cd3 O15 83.27(18) . . ?
N42 Cd3 O16 89.38(16) . . ?
N61 Cd3 O16 95.17(17) . . ?
N51 Cd3 O16 86.17(18) . . ?
O18 Cd3 O16 52.22(17) . . ?
O15 Cd3 O16 135.24(16) . . ?
N42 Cd3 O13 87.22(15) . . ?
N61 Cd3 O13 88.70(15) . . ?
N51 Cd3 O13 85.86(16) . . ?
O18 Cd3 O13 135.75(17) . . ?
O15 Cd3 O13 52.48(14) . . ?
O16 Cd3 O13 171.18(16) . . ?
N21 Cd4 N11 178.77(17) . . ?
N21 Cd4 N31 88.04(18) . . ?
N11 Cd4 N31 93.19(16) . . ?
N21 Cd4 O6 92.56(17) . . ?
N11 Cd4 O6 86.58(17) . . ?
N31 Cd4 O6 137.9(2) . . ?
N21 Cd4 O3 92.73(17) . . ?
N11 Cd4 O3 86.28(15) . . ?
N31 Cd4 O3 141.15(16) . . ?
O6 Cd4 O3 80.9(2) . . ?
N21 Cd4 O4 96.72(17) . . ?
N11 Cd4 O4 83.45(17) . . ?
N31 Cd4 O4 85.50(17) . . ?
O6 Cd4 O4 52.57(19) . . ?
O3 Cd4 O4 132.76(16) . . ?
N21 Cd4 O1 90.81(16) . . ?
N11 Cd4 O1 89.16(15) . . ?
N31 Cd4 O1 88.52(16) . . ?
O6 Cd4 O1 133.6(2) . . ?
O3 Cd4 O1 52.64(14) . . ?
O4 Cd4 O1 170.21(16) . . ?
N1 O1 Cd4 93.3(4) . . ?
N1 O3 Cd4 94.8(4) . . ?
N2 O4 Cd4 94.0(4) . . ?
N2 O6 Cd4 96.2(4) . . ?
N3 O7 Cd2 91.7(5) . . ?
N3 O9 Cd2 98.4(5) . . ?
N4 O10 Cd2 94.9(4) . . ?
N4 O12 Cd2 93.9(4) . . ?
N5 O13 Cd3 93.9(4) . . ?
N5 O15 Cd3 95.5(4) . . ?
N6 O16 Cd3 93.2(4) . . ?
N6 O18 Cd3 97.6(4) . . ?
N7 O19 Cd1 91.6(6) . . ?
N7 O21 Cd1 98.5(6) . . ?
N8 O22 Cd1 94.6(4) . . ?
N8 O24 Cd1 95.3(4) . . ?
H1O O25 H2O 109(4) . . ?
H3O O26 H4O 108(3) . . ?
O2 N1 O3 120.2(6) . . ?
O2 N1 O1 121.1(6) . . ?
O3 N1 O1 118.7(6) . . ?
O5 N2 O4 121.3(8) . . ?
O5 N2 O6 122.1(8) . . ?
O4 N2 O6 116.5(6) . . ?
O7 N3 O8 122.0(9) . . ?
O7 N3 O9 118.0(8) . . ?
O8 N3 O9 120.0(9) . . ?
O11 N4 O12 120.7(7) . . ?
O11 N4 O10 121.1(6) . . ?
O12 N4 O10 118.3(6) . . ?
O14 N5 O13 120.9(6) . . ?
O14 N5 O15 121.5(6) . . ?
O13 N5 O15 117.5(6) . . ?
O17 N6 O16 121.2(7) . . ?
O17 N6 O18 121.8(7) . . ?
O16 N6 O18 116.9(6) . . ?
O20 N7 O19 121.0(11) . . ?
O20 N7 O21 122.0(10) . . ?
O19 N7 O21 117.0(8) . . ?
O23 N8 O24 121.5(6) . . ?
O23 N8 O22 121.5(7) . . ?
O24 N8 O22 117.1(6) . . ?
C105 N11 C101 115.7(4) . . ?
C105 N11 Cd4 120.7(3) . . ?
C101 N11 Cd4 123.5(3) . . ?
N11 C101 C102 123.6(4) . . ?
N11 C101 H101 118.2 . . ?
C102 C101 H101 118.2 . . ?
C101 C102 C103 119.9(4) . . ?
C101 C102 H102 120.1 . . ?
C103 C102 H102 120.1 . . ?
C104 C103 C102 117.1(4) . . ?
C104 C103 C106 120.6(4) . . ?
C102 C103 C106 122.3(4) . . ?
C103 C104 C105 120.2(4) . . ?
C103 C104 H104 119.9 . . ?
C105 C104 H104 119.9 . . ?
N11 C105 C104 123.5(4) . . ?
N11 C105 H105 118.3 . . ?
C104 C105 H105 118.3 . . ?
C103 C106 C107 113.6(4) . . ?
C103 C106 H10A 108.9 . . ?
C107 C106 H10A 108.9 . . ?
C103 C106 H10B 108.9 . . ?
C107 C106 H10B 108.9 . . ?
H10A C106 H10B 107.7 . . ?
C108 C107 C106 111.1(4) . . ?
C108 C107 H10C 109.4 . . ?
C106 C107 H10C 109.4 . . ?
C108 C107 H10D 109.4 . . ?
C106 C107 H10D 109.4 . . ?
H10C C107 H10D 108.0 . . ?
C107 C108 C109 114.6(4) . . ?
C107 C108 H10E 108.6 . . ?
C109 C108 H10E 108.6 . . ?
C107 C108 H10F 108.6 . . ?
C109 C108 H10F 108.6 . . ?
H10E C108 H10F 107.6 . . ?
C108 C109 C110 110.5(4) . . ?
C108 C109 H10G 109.6 . . ?
C110 C109 H10G 109.6 . . ?
C108 C109 H10H 109.6 . . ?
C110 C109 H10H 109.6 . . ?
H10G C109 H10H 108.1 . . ?
C111 C110 C109 113.8(4) . . ?
C111 C110 H11A 108.8 . . ?
C109 C110 H11A 108.8 . . ?
C111 C110 H11B 108.8 . . ?
C109 C110 H11B 108.8 . . ?
H11A C110 H11B 107.7 . . ?
C112 C111 C115 116.2(4) . . ?
C112 C111 C110 122.1(4) . . ?
C115 C111 C110 121.7(4) . . ?
C113 C112 C111 120.3(4) . . ?
C113 C112 H112 119.8 . . ?
C111 C112 H112 119.8 . . ?
N12 C113 C112 123.4(4) . . ?
N12 C113 H113 118.3 . . ?
C112 C113 H113 118.3 . . ?
N12 C114 C115 123.5(4) . . ?
N12 C114 H114 118.2 . . ?
C115 C114 H114 118.2 . . ?
C114 C115 C111 119.8(4) . . ?
C114 C115 H115 120.1 . . ?
C111 C115 H115 120.1 . . ?
C114 N12 C113 116.7(4) . . ?
C114 N12 Cd1 122.9(3) . 1_526 ?
C113 N12 Cd1 120.4(3) . 1_526 ?
C205 N21 C1B 112.1(9) . . ?
C205 N21 C5B 15.7(14) . . ?
C1B N21 C5B 116.5(9) . . ?
C205 N21 C201 115.1(4) . . ?
C1B N21 C201 35.2(8) . . ?
C5B N21 C201 109.2(8) . . ?
C205 N21 Cd4 120.2(4) . . ?
C1B N21 Cd4 124.3(8) . . ?
C5B N21 Cd4 119.1(5) . . ?
C201 N21 Cd4 121.8(4) . . ?
N21 C201 C202 123.8(5) . . ?
N21 C201 H201 118.1 . . ?
C202 C201 H201 118.1 . . ?
C201 C202 C203 119.8(5) . . ?
C201 C202 H202 120.1 . . ?
C203 C202 H202 120.1 . . ?
C204 C203 C202 116.4(5) . . ?
C204 C203 C206 121.5(5) . . ?
C202 C203 C206 122.0(6) . . ?
C203 C204 C5B 115.5(8) . . ?
C203 C204 C205 121.3(5) . . ?
C5B C204 C205 15.4(14) . . ?
C203 C204 C3B 33.2(7) . . ?
C5B C204 C3B 119.9(8) . . ?
C205 C204 C3B 115.8(9) . . ?
C203 C204 H204 119.3 . . ?
C5B C204 H204 123.0 . . ?
C205 C204 H204 119.3 . . ?
C3B C204 H204 114.3 . . ?
N21 C205 C204 123.4(4) . . ?
N21 C205 H205 118.3 . . ?
C204 C205 H205 118.3 . . ?
C203 C206 C207 115.7(6) . . ?
C203 C206 H20A 108.4 . . ?
C207 C206 H20A 108.4 . . ?
C203 C206 H20B 108.4 . . ?
C207 C206 H20B 108.4 . . ?
H20A C206 H20B 107.4 . . ?
C208 C207 C206 115.4(6) . . ?
C208 C207 H20C 108.4 . . ?
C206 C207 H20C 108.4 . . ?
C208 C207 H20D 108.4 . . ?
C206 C207 H20D 108.4 . . ?
H20C C207 H20D 107.5 . . ?
C207 C208 C209 113.3(7) . . ?
C207 C208 H20E 108.9 . . ?
C209 C208 H20E 108.9 . . ?
C207 C208 H20F 108.9 . . ?
C209 C208 H20F 108.9 . . ?
H20E C208 H20F 107.7 . . ?
C210 C209 C208 113.1(6) . . ?
C210 C209 H20G 109.0 . . ?
C208 C209 H20G 109.0 . . ?
C210 C209 H20H 109.0 . . ?
C208 C209 H20H 109.0 . . ?
H20G C209 H20H 107.8 . . ?
C211 C210 C209 116.8(6) . . ?
C211 C210 H21A 108.1 . . ?
C209 C210 H21A 108.1 . . ?
C211 C210 H21B 108.1 . . ?
C209 C210 H21B 108.1 . . ?
H21A C210 H21B 107.3 . . ?
C212 C211 C215 112.9(5) . . ?
C212 C211 C210 126.7(5) . . ?
C215 C211 C210 120.4(6) . . ?
C213 C212 C211 122.5(5) . . ?
C213 C212 H212 118.8 . . ?
C211 C212 H212 118.7 . . ?
N22 C213 C212 124.9(5) . . ?
N22 C213 H213 117.5 . . ?
C212 C213 H213 117.5 . . ?
N22 C214 C215 124.4(5) . . ?
N22 C214 H214 117.8 . . ?
C215 C214 H214 117.8 . . ?
C214 C215 C211 121.6(5) . . ?
C214 C215 H215 119.2 . . ?
C211 C215 H215 119.2 . . ?
C14B N22 C13B 116.4(6) . . ?
C14B N22 C214 21.1(11) . . ?
C13B N22 C214 135.8(7) . . ?
C14B N22 C213 98.5(11) . . ?
C13B N22 C213 27.4(9) . . ?
C214 N22 C213 113.6(4) . . ?
C14B N22 Cd2 131.9(15) . . ?
C13B N22 Cd2 98.4(6) . . ?
C214 N22 Cd2 121.7(4) . . ?
C213 N22 Cd2 124.0(4) . . ?
N21 C1B C2B 124.2(12) . . ?
N21 C1B H1B 117.9 . . ?
C2B C1B H1B 117.9 . . ?
C1B C2B C3B 120.3(10) . . ?
C1B C2B H2B 119.8 . . ?
C3B C2B H2B 119.8 . . ?
C2B C3B C6B 117.6(17) . . ?
C2B C3B C204 115.8(11) . . ?
C6B C3B C204 126.5(15) . . ?
N21 C5B C204 123.2(7) . . ?
C3B C6B C7B 119.0(19) . . ?
C3B C6B H6B1 107.6 . . ?
C7B C6B H6B1 107.6 . . ?
C3B C6B H6B2 107.6 . . ?
C7B C6B H6B2 107.6 . . ?
H6B1 C6B H6B2 107.0 . . ?
C8B C7B C6B 112.9(9) . . ?
C8B C7B H7B1 109.0 . . ?
C6B C7B H7B1 109.0 . . ?
C8B C7B H7B2 109.0 . . ?
C6B C7B H7B2 109.0 . . ?
H7B1 C7B H7B2 107.8 . . ?
C7B C8B C9B 114.6(8) . . ?
C7B C8B H8B1 108.6 . . ?
C9B C8B H8B1 108.6 . . ?
C7B C8B H8B2 108.6 . . ?
C9B C8B H8B2 108.6 . . ?
H8B1 C8B H8B2 107.6 . . ?
C10B C9B C8B 112.4(8) . . ?
C10B C9B H9B1 109.1 . . ?
C8B C9B H9B1 109.1 . . ?
C10B C9B H9B2 109.1 . . ?
C8B C9B H9B2 109.1 . . ?
H9B1 C9B H9B2 107.8 . . ?
C11B C10B C9B 117.1(8) . . ?
C11B C10B H10I 108.0 . . ?
C9B C10B H10I 108.0 . . ?
C11B C10B H10J 108.0 . . ?
C9B C10B H10J 108.0 . . ?
H10I C10B H10J 107.3 . . ?
C15B C11B C12B 124.9(14) . . ?
C15B C11B C10B 110.7(14) . . ?
C12B C11B C10B 124.4(9) . . ?
C13B C12B C11B 120.9(10) . . ?
C13B C12B H12B 119.6 . . ?
C11B C12B H12B 119.6 . . ?
N22 C13B C12B 113.9(9) . . ?
N22 C13B H13B 123.1 . . ?
C12B C13B H13B 123.1 . . ?
N22 C14B C15B 126(3) . . ?
N22 C14B H14B 117.2 . . ?
C15B C14B H14B 117.2 . . ?
C11B C15B C14B 106(2) . . ?
C11B C15B H15B 127.0 . . ?
C14B C15B H15B 127.0 . . ?
C301 N31 C305 115.1(4) . . ?
C301 N31 Cd4 124.8(4) . . ?
C305 N31 Cd4 119.9(4) . . ?
N31 C301 C302 124.0(5) . . ?
N31 C301 H301 118.0 . . ?
C302 C301 H301 118.0 . . ?
C301 C302 C303 119.9(5) . . ?
C301 C302 H302 120.0 . . ?
C303 C302 H302 120.0 . . ?
C304 C303 C302 116.6(4) . . ?
C304 C303 C306 120.1(5) . . ?
C302 C303 C306 122.8(5) . . ?
C304 C303 C6C 121.1(15) . . ?
C302 C303 C6C 114.6(15) . . ?
C306 C303 C6C 34.1(7) . . ?
C305 C304 C303 120.1(5) . . ?
C305 C304 H304 120.0 . . ?
C303 C304 H304 120.0 . . ?
N31 C305 C304 124.3(5) . . ?
N31 C305 H305 117.9 . . ?
C304 C305 H305 117.9 . . ?
C303 C306 C307 114.4(6) . . ?
C303 C306 H30A 108.7 . . ?
C307 C306 H30A 108.7 . . ?
C303 C306 H30B 108.7 . . ?
C307 C306 H30B 108.7 . . ?
H30A C306 H30B 107.6 . . ?
C308 C307 C306 114.9(6) . . ?
C308 C307 H30C 108.5 . . ?
C306 C307 H30C 108.5 . . ?
C308 C307 H30D 108.5 . . ?
C306 C307 H30D 108.5 . . ?
H30C C307 H30D 107.5 . . ?
C307 C308 C309 115.3(6) . . ?
C307 C308 H30E 108.4 . . ?
C309 C308 H30E 108.4 . . ?
C307 C308 H30F 108.4 . . ?
C309 C308 H30F 108.4 . . ?
H30E C308 H30F 107.5 . . ?
C10C C309 C308 121.9(9) . . ?
C10C C309 C310 73.4(8) . . ?
C308 C309 C310 117.2(7) . . ?
C10C C309 H30G 123.4(15) . . ?
C308 C309 H30G 108.0(7) . . ?
C310 C309 H30G 107.4(7) . . ?
C10C C309 H30H 33.8(12) . . ?
C308 C309 H30H 107.7(7) . . ?
C310 C309 H30H 107.1(7) . . ?
H30G C309 H30H 109.4(14) . . ?
C311 C310 C9C 119.9(8) . . ?
C311 C310 C309 114.3(5) . . ?
C9C C310 C309 69.7(12) . . ?
C311 C310 H31A 109.3(7) . . ?
C9C C310 H31A 38.1(15) . . ?
C309 C310 H31A 107.2(7) . . ?
C311 C310 H31B 109.5(7) . . ?
C9C C310 H31B 126.9(14) . . ?
C309 C310 H31B 107.4(7) . . ?
H31A C310 H31B 108.9(14) . . ?
C312 C311 C315 114.1(5) . . ?
C312 C311 C310 125.0(5) . . ?
C315 C311 C310 120.2(5) . . ?
C313 C312 C311 122.1(6) . . ?
C313 C312 H312 119.0 . . ?
C311 C312 H312 119.0 . . ?
N32 C313 C312 123.4(5) . . ?
N32 C313 H313 118.3 . . ?
C312 C313 H313 118.3 . . ?
N32 C314 C315 123.9(5) . . ?
N32 C314 H314 118.0 . . ?
C315 C314 H314 118.0 . . ?
C314 C315 C311 119.8(6) . . ?
C314 C315 H315 120.1 . . ?
C311 C315 H315 120.1 . . ?
C13C N32 C313 21.6(9) . . ?
C13C N32 C314 107.0(8) . . ?
C313 N32 C314 114.7(5) . . ?
C13C N32 C14C 115.5(6) . . ?
C313 N32 C14C 100.8(7) . . ?
C314 N32 C14C 60.0(8) . . ?
C13C N32 Cd2 120.8(6) . 1_556 ?
C313 N32 Cd2 124.2(4) . 1_556 ?
C314 N32 Cd2 118.6(4) . 1_556 ?
C14C N32 Cd2 119.1(5) . 1_556 ?
C303 C6C C7C 95.5(15) . . ?
C303 C6C H6C1 112.6 . . ?
C7C C6C H6C1 112.6 . . ?
C303 C6C H6C2 112.6 . . ?
C7C C6C H6C2 112.6 . . ?
H6C1 C6C H6C2 110.1 . . ?
C8C C7C C6C 110.1(7) . . ?
C8C C7C H7C1 109.6 . . ?
C6C C7C H7C1 109.6 . . ?
C8C C7C H7C2 109.6 . . ?
C6C C7C H7C2 109.6 . . ?
H7C1 C7C H7C2 108.2 . . ?
C7C C8C C9C 113.9(7) . . ?
C7C C8C H8C1 108.8 . . ?
C9C C8C H8C1 108.8 . . ?
C7C C8C H8C2 108.8 . . ?
C9C C8C H8C2 108.8 . . ?
H8C1 C8C H8C2 107.7 . . ?
C310 C9C C8C 115.9(10) . . ?
C310 C9C H31A 39.5(7) . . ?
C8C C9C H31A 120(2) . . ?
C310 C9C H9C1 108.3 . . ?
C8C C9C H9C1 108.3 . . ?
H31A C9C H9C1 70.2 . . ?
C310 C9C H9C2 108.3 . . ?
C8C C9C H9C2 108.3 . . ?
H31A C9C H9C2 130.2 . . ?
H9C1 C9C H9C2 107.4 . . ?
C309 C10C C11C 122.0(11) . . ?
C309 C10C H30H 40.7(10) . . ?
C11C C10C H30H 134(2) . . ?
C309 C10C H10K 106.8 . . ?
C11C C10C H10K 106.8 . . ?
H30H C10C H10K 118.9 . . ?
C309 C10C H10L 106.8 . . ?
C11C C10C H10L 106.8 . . ?
H30H C10C H10L 66.1 . . ?
H10K C10C H10L 106.7 . . ?
C12C C11C C15C 116.4(5) . . ?
C12C C11C C10C 121.4(5) . . ?
C15C C11C C10C 121.6(5) . . ?
C13C C12C C11C 120.9(7) . . ?
C13C C12C H12C 119.5 . . ?
C11C C12C H12C 119.5 . . ?
N32 C13C C12C 123.7(7) . . ?
N32 C13C H13C 118.1 . . ?
C12C C13C H13C 118.1 . . ?
N32 C14C C15C 124.4(6) . . ?
N32 C14C H14C 117.8 . . ?
C15C C14C H14C 117.8 . . ?
C14C C15C C11C 119.0(6) . . ?
C14C C15C H15C 120.5 . . ?
C11C C15C H15C 120.5 . . ?
C401 N41 C405 115.9(4) . . ?
C401 N41 Cd2 119.1(3) . . ?
C405 N41 Cd2 125.0(4) . . ?
N41 C401 C402 124.1(5) . . ?
N41 C401 H401 117.9 . . ?
C402 C401 H401 117.9 . . ?
C401 C402 C403 119.4(5) . . ?
C401 C402 H402 120.3 . . ?
C403 C402 H402 120.3 . . ?
C404 C403 C402 117.3(4) . . ?
C404 C403 C406 122.0(5) . . ?
C402 C403 C406 120.6(4) . . ?
C403 C404 C405 120.0(5) . . ?
C403 C404 H404 120.0 . . ?
C405 C404 H404 120.0 . . ?
N41 C405 C404 123.2(5) . . ?
N41 C405 H405 118.4 . . ?
C404 C405 H405 118.4 . . ?
C403 C406 C407 113.9(4) . . ?
C403 C406 H40A 108.8 . . ?
C407 C406 H40A 108.8 . . ?
C403 C406 H40B 108.8 . . ?
C407 C406 H40B 108.8 . . ?
H40A C406 H40B 107.7 . . ?
C408 C407 C406 111.7(4) . . ?
C408 C407 H40C 109.3 . . ?
C406 C407 H40C 109.3 . . ?
C408 C407 H40D 109.3 . . ?
C406 C407 H40D 109.3 . . ?
H40C C407 H40D 107.9 . . ?
C407 C408 C409 113.9(4) . . ?
C407 C408 H40E 108.8 . . ?
C409 C408 H40E 108.8 . . ?
C407 C408 H40F 108.8 . . ?
C409 C408 H40F 108.8 . . ?
H40E C408 H40F 107.7 . . ?
C410 C409 C408 111.3(4) . . ?
C410 C409 H40G 109.4 . . ?
C408 C409 H40G 109.4 . . ?
C410 C409 H40H 109.4 . . ?
C408 C409 H40H 109.4 . . ?
H40G C409 H40H 108.0 . . ?
C411 C410 C409 114.3(4) . . ?
C411 C410 H41A 108.7 . . ?
C409 C410 H41A 108.7 . . ?
C411 C410 H41B 108.7 . . ?
C409 C410 H41B 108.7 . . ?
H41A C410 H41B 107.6 . . ?
C412 C411 C415 116.1(4) . . ?
C412 C411 C410 124.2(4) . . ?
C415 C411 C410 119.7(4) . . ?
C413 C412 C411 120.2(4) . . ?
C413 C412 H412 119.9 . . ?
C411 C412 H412 119.9 . . ?
N42 C413 C412 124.0(4) . . ?
N42 C413 H413 118.0 . . ?
C412 C413 H413 118.0 . . ?
N42 C414 C415 123.7(4) . . ?
N42 C414 H414 118.2 . . ?
C415 C414 H414 118.2 . . ?
C414 C415 C411 119.8(4) . . ?
C414 C415 H415 120.1 . . ?
C411 C415 H415 120.1 . . ?
C413 N42 C414 116.2(4) . . ?
C413 N42 Cd3 123.6(3) . . ?
C414 N42 Cd3 120.2(3) . . ?
C5E N51 C501 107.3(7) . . ?
C5E N51 C505 8.3(7) . . ?
C501 N51 C505 115.4(5) . . ?
C5E N51 C1E 118.6(9) . . ?
C501 N51 C1E 16.3(8) . . ?
C505 N51 C1E 126.9(7) . . ?
C5E N51 Cd3 128.6(7) . . ?
C501 N51 Cd3 124.0(4) . . ?
C505 N51 Cd3 120.6(4) . . ?
C1E N51 Cd3 111.4(6) . . ?
N51 C501 C502 123.8(6) . . ?
N51 C501 H501 118.1 . . ?
C502 C501 H501 118.1 . . ?
C501 C502 C503 120.1(5) . . ?
C501 C502 H502 119.9 . . ?
C503 C502 H502 119.9 . . ?
C504 C503 C502 117.0(5) . . ?
C504 C503 C506 122.1(6) . . ?
C502 C503 C506 120.8(6) . . ?
C503 C504 C505 119.9(6) . . ?
C503 C504 H504 120.0 . . ?
C505 C504 H504 120.0 . . ?
N51 C505 C504 123.8(6) . . ?
N51 C505 H505 118.1 . . ?
C504 C505 H505 118.1 . . ?
C503 C506 C507 112.2(6) . . ?
C503 C506 H50A 109.2 . . ?
C507 C506 H50A 109.2 . . ?
C503 C506 H50B 109.2 . . ?
C507 C506 H50B 109.2 . . ?
H50A C506 H50B 107.9 . . ?
C508 C507 C506 110.6(7) . . ?
C508 C507 H50C 109.5 . . ?
C506 C507 H50C 109.5 . . ?
C508 C507 H50D 109.5 . . ?
C506 C507 H50D 109.5 . . ?
H50C C507 H50D 108.1 . . ?
C507 C508 C509 113.2(7) . . ?
C507 C508 H50E 108.9 . . ?
C509 C508 H50E 108.9 . . ?
C507 C508 H50F 108.9 . . ?
C509 C508 H50F 108.9 . . ?
H50E C508 H50F 107.8 . . ?
C508 C509 C510 110.2(7) . . ?
C508 C509 H50G 109.6 . . ?
C510 C509 H50G 109.6 . . ?
C508 C509 H50H 109.6 . . ?
C510 C509 H50H 109.6 . . ?
H50G C509 H50H 108.1 . . ?
C511 C510 C509 115.9(6) . . ?
C511 C510 H51A 108.3 . . ?
C509 C510 H51A 108.3 . . ?
C511 C510 H51B 108.3 . . ?
C509 C510 H51B 108.3 . . ?
H51A C510 H51B 107.4 . . ?
C512 C511 C515 115.1(5) . . ?
C512 C511 C510 121.7(5) . . ?
C515 C511 C510 122.8(5) . . ?
C513 C512 C511 121.0(5) . . ?
C513 C512 H512 119.5 . . ?
C511 C512 H512 119.5 . . ?
N52 C513 C512 124.0(5) . . ?
N52 C513 H513 118.0 . . ?
C512 C513 H513 118.0 . . ?
N52 C514 C515 123.7(5) . . ?
N52 C514 H514 118.1 . . ?
C515 C514 H514 118.1 . . ?
C11E C515 C514 115.6(8) . . ?
C11E C515 C14E 127.0(6) . . ?
C514 C515 C14E 20.8(8) . . ?
C11E C515 C511 45.9(6) . . ?
C514 C515 C511 119.2(5) . . ?
C14E C515 C511 112.5(6) . . ?
C11E C515 H515 105.1 . . ?
C514 C515 H515 120.4 . . ?
C14E C515 H515 123.2 . . ?
C511 C515 H515 120.4 . . ?
C514 N52 C513 116.0(5) . . ?
C514 N52 C14E 21.6(8) . . ?
C513 N52 C14E 106.9(7) . . ?
C514 N52 C13E 100.7(7) . . ?
C513 N52 C13E 53.7(8) . . ?
C14E N52 C13E 112.0(6) . . ?
C514 N52 Cd1 123.2(4) . . ?
C513 N52 Cd1 120.2(4) . . ?
C14E N52 Cd1 124.9(6) . . ?
C13E N52 Cd1 118.1(5) . . ?
C2E C1E N51 120.7(10) . . ?
C2E C1E H1E 119.6 . . ?
N51 C1E H1E 119.6 . . ?
C1E C2E C3E 120.2(9) . . ?
C1E C2E H2E 119.9 . . ?
C3E C2E H2E 119.9 . . ?
C4E C3E C2E 116.9(6) . . ?
C4E C3E C6E 121.2(7) . . ?
C2E C3E C6E 121.9(7) . . ?
C3E C4E C5E 120.1(9) . . ?
C3E C4E H4E 119.9 . . ?
C5E C4E H4E 119.9 . . ?
N51 C5E C4E 123.5(11) . . ?
N51 C5E H5E 118.2 . . ?
C4E C5E H5E 118.2 . . ?
C3E C6E C7E 114.1(7) . . ?
C3E C6E H6E1 108.7 . . ?
C7E C6E H6E1 108.7 . . ?
C3E C6E H6E2 108.7 . . ?
C7E C6E H6E2 108.7 . . ?
H6E1 C6E H6E2 107.6 . . ?
C8E C7E C6E 113.2(8) . . ?
C8E C7E H7E1 108.9 . . ?
C6E C7E H7E1 108.9 . . ?
C8E C7E H7E2 108.9 . . ?
C6E C7E H7E2 108.9 . . ?
H7E1 C7E H7E2 107.8 . . ?
C7E C8E C9E 113.3(8) . . ?
C7E C8E H8E1 108.9 . . ?
C9E C8E H8E1 108.9 . . ?
C7E C8E H8E2 108.9 . . ?
C9E C8E H8E2 108.9 . . ?
H8E1 C8E H8E2 107.7 . . ?
C8E C9E C10E 112.7(9) . . ?
C8E C9E H9E1 109.0 . . ?
C10E C9E H9E1 109.0 . . ?
C8E C9E H9E2 109.0 . . ?
C10E C9E H9E2 109.0 . . ?
H9E1 C9E H9E2 107.8 . . ?
C11E C10E C9E 117.0(8) . . ?
C11E C10E H10K 108.0 . . ?
C9E C10E H10K 108.0 . . ?
C11E C10E H10L 108.0 . . ?
C9E C10E H10L 108.0 . . ?
H10K C10E H10L 107.3 . . ?
C515 C11E C12E 110.1(8) . . ?
C515 C11E C10E 108.9(10) . . ?
C12E C11E C10E 141.0(10) . . ?
C11E C12E C13E 126.6(11) . . ?
C11E C12E H12E 116.7 . . ?
C13E C12E H12E 116.7 . . ?
C12E C13E N52 123.6(8) . . ?
C12E C13E H13E 118.2 . . ?
N52 C13E H13E 118.2 . . ?
N52 C14E C515 120.5(6) . . ?
N52 C14E H14E 119.7 . . ?
C515 C14E H14E 119.7 . . ?
C601 N61 C605 114.5(5) . . ?
C601 N61 C1F 39.8(7) . . ?
C605 N61 C1F 79.6(7) . . ?
C601 N61 C5F 113.0(7) . . ?
C605 N61 C5F 60.5(8) . . ?
C1F N61 C5F 112.2(8) . . ?
C601 N61 Cd3 117.7(4) . . ?
C605 N61 Cd3 124.7(4) . . ?
C1F N61 Cd3 136.2(6) . . ?
C5F N61 Cd3 111.5(5) . . ?
N61 C601 C602 124.8(5) . . ?
N61 C601 H601 117.6 . . ?
C602 C601 H601 117.6 . . ?
C601 C602 C603 120.0(5) . . ?
C601 C602 H602 120.0 . . ?
C603 C602 H602 120.0 . . ?
C604 C603 C602 115.8(5) . . ?
C604 C603 C606 121.5(6) . . ?
C602 C603 C606 122.7(6) . . ?
C603 C604 C605 121.0(6) . . ?
C603 C604 H604 119.5 . . ?
C605 C604 H604 119.5 . . ?
N61 C605 C604 123.5(5) . . ?
N61 C605 H605 118.3 . . ?
C604 C605 H605 118.3 . . ?
C603 C606 C607 117.2(6) . . ?
C603 C606 H60A 108.0 . . ?
C607 C606 H60A 108.0 . . ?
C603 C606 H60B 108.0 . . ?
C607 C606 H60B 108.0 . . ?
H60A C606 H60B 107.2 . . ?
C608 C607 C606 116.7(7) . . ?
C608 C607 H60C 108.1 . . ?
C606 C607 H60C 108.1 . . ?
C608 C607 H60D 108.1 . . ?
C606 C607 H60D 108.1 . . ?
H60C C607 H60D 107.3 . . ?
C607 C608 C609 114.7(7) . . ?
C607 C608 H60E 108.6 . . ?
C609 C608 H60E 108.6 . . ?
C607 C608 H60F 108.6 . . ?
C609 C608 H60F 108.6 . . ?
H60E C608 H60F 107.6 . . ?
C610 C609 C608 112.1(7) . . ?
C610 C609 H60G 109.2 . . ?
C608 C609 H60G 109.2 . . ?
C610 C609 H60H 109.2 . . ?
C608 C609 H60H 109.2 . . ?
H60G C609 H60H 107.9 . . ?
C9F C610 C611 110.0(12) . . ?
C9F C610 C609 14(2) . . ?
C611 C610 C609 117.3(5) . . ?
C9F C610 H61A 121.6 . . ?
C611 C610 H61A 108.0 . . ?
C609 C610 H61A 108.0 . . ?
C9F C610 H61B 101.3 . . ?
C611 C610 H61B 108.0 . . ?
C609 C610 H61B 108.0 . . ?
H61A C610 H61B 107.2 . . ?
C9F C610 H61X 109.7 . . ?
C611 C610 H61X 109.7 . . ?
C609 C610 H61X 114.7 . . ?
H61A C610 H61X 97.0 . . ?
H61B C610 H61X 10.5 . . ?
C9F C610 H61Y 109.7 . . ?
C611 C610 H61Y 109.7 . . ?
C609 C610 H61Y 96.1 . . ?
H61A C610 H61Y 13.4 . . ?
H61B C610 H61Y 117.9 . . ?
H61X C610 H61Y 108.2 . . ?
C612 C611 C615 116.0(4) . . ?
C612 C611 C610 125.9(5) . . ?
C615 C611 C610 117.9(5) . . ?
C613 C612 C611 120.1(5) . . ?
C613 C612 H612 120.0 . . ?
C611 C612 H612 120.0 . . ?
N62 C613 C612 123.5(5) . . ?
N62 C613 H613 118.2 . . ?
C612 C613 H613 118.2 . . ?
N62 C614 C615 123.6(5) . . ?
N62 C614 H614 118.2 . . ?
C615 C614 H614 118.2 . . ?
C614 C615 C611 120.1(5) . . ?
C614 C615 H615 120.0 . . ?
C611 C615 H615 120.0 . . ?
C613 N62 C614 116.7(4) . . ?
C613 N62 Cd1 124.1(4) . 1_556 ?
C614 N62 Cd1 117.7(4) . 1_556 ?
N61 C1F C2F 125.1(8) . . ?
N61 C1F H1F 117.4 . . ?
C2F C1F H1F 117.4 . . ?
C1F C2F C3F 121.0(9) . . ?
C1F C2F H2F 119.5 . . ?
C3F C2F H2F 119.5 . . ?
C4F C3F C2F 116.9(6) . . ?
C4F C3F C6F 121.4(7) . . ?
C2F C3F C6F 121.7(7) . . ?
C3F C4F C5F 118.8(8) . . ?
C3F C4F H4F 120.6 . . ?
C5F C4F H4F 120.6 . . ?
N61 C5F C4F 125.9(8) . . ?
N61 C5F H5F 117.0 . . ?
C4F C5F H5F 117.0 . . ?
C3F C6F C7F 115.0(9) . . ?
C3F C6F H6F1 108.5 . . ?
C7F C6F H6F1 108.5 . . ?
C3F C6F H6F2 108.5 . . ?
C7F C6F H6F2 108.5 . . ?
H6F1 C6F H6F2 107.5 . . ?
C8F C7F C6F 113.1(9) . . ?
C8F C7F H7F1 109.0 . . ?
C6F C7F H7F1 109.0 . . ?
C8F C7F H7F2 109.0 . . ?
C6F C7F H7F2 109.0 . . ?
H7F1 C7F H7F2 107.8 . . ?
C7F C8F C9F 113.9(10) . . ?
C7F C8F H8F1 108.8 . . ?
C9F C8F H8F1 108.8 . . ?
C7F C8F H8F2 108.8 . . ?
C9F C8F H8F2 108.8 . . ?
H8F1 C8F H8F2 107.7 . . ?
C610 C9F C8F 105(4) . . ?
C610 C9F H9F1 110.7 . . ?
C8F C9F H9F1 110.7 . . ?
C610 C9F H9F2 110.7 . . ?
C8F C9F H9F2 110.7 . . ?
H9F1 C9F H9F2 108.8 . . ?

loop_
_geom_bond_atom_site_label_1
_geom_bond_atom_site_label_2
_geom_bond_distance
_geom_bond_site_symmetry_2
_geom_bond_publ_flag
Cd1 N12 2.287(4) 1_584 ?
Cd1 N62 2.310(5) 1_554 ?
Cd1 N52 2.316(4) . ?
Cd1 O21 2.355(6) . ?
Cd1 O24 2.432(5) . ?
Cd1 O22 2.444(5) . ?
Cd1 O19 2.506(6) . ?
Cd2 N32 2.289(5) 1_554 ?
Cd2 N41 2.289(4) . ?
Cd2 N22 2.359(5) . ?
Cd2 O9 2.372(6) . ?
Cd2 O10 2.436(5) . ?
Cd2 O12 2.468(5) . ?
Cd2 O7 2.518(6) . ?
Cd3 N42 2.294(4) . ?
Cd3 N61 2.300(4) . ?
Cd3 N51 2.344(4) . ?
Cd3 O18 2.382(4) . ?
Cd3 O15 2.443(4) . ?
Cd3 O16 2.485(5) . ?
Cd3 O13 2.486(4) . ?
Cd4 N21 2.284(4) . ?
Cd4 N11 2.285(4) . ?
Cd4 N31 2.340(4) . ?
Cd4 O6 2.408(5) . ?
Cd4 O3 2.428(5) . ?
Cd4 O4 2.456(5) . ?
Cd4 O1 2.459(4) . ?
O1 N1 1.261(6) . ?
O2 N1 1.245(7) . ?
O3 N1 1.259(6) . ?
O4 N2 1.266(8) . ?
O5 N2 1.219(7) . ?
O6 N2 1.267(8) . ?
O7 N3 1.239(9) . ?
O8 N3 1.243(9) . ?
O9 N3 1.253(9) . ?
O10 N4 1.275(7) . ?
O11 N4 1.235(7) . ?
O12 N4 1.255(7) . ?
O13 N5 1.266(6) . ?
O14 N5 1.232(6) . ?
O15 N5 1.283(6) . ?
O16 N6 1.247(7) . ?
O17 N6 1.230(7) . ?
O18 N6 1.268(7) . ?
O19 N7 1.255(10) . ?
O20 N7 1.229(9) . ?
O21 N7 1.264(10) . ?
O22 N8 1.268(6) . ?
O23 N8 1.232(7) . ?
O24 N8 1.267(7) . ?
O25 H1O 0.88(2) . ?
O25 H2O 0.87(2) . ?
O26 H3O 0.90(2) . ?
O26 H4O 0.86(2) . ?
O26' H4O 1.42(6) . ?
N11 C105 1.345(5) . ?
N11 C101 1.350(3) . ?
C101 C102 1.370(6) . ?
C101 H101 0.9500 . ?
C102 C103 1.384(6) . ?
C102 H102 0.9500 . ?
C103 C104 1.369(6) . ?
C103 C106 1.504(6) . ?
C104 C105 1.377(6) . ?
C104 H104 0.9500 . ?
C105 H105 0.9500 . ?
C106 C107 1.535(6) . ?
C106 H10A 0.9900 . ?
C106 H10B 0.9900 . ?
C107 C108 1.509(6) . ?
C107 H10C 0.9900 . ?
C107 H10D 0.9900 . ?
C108 C109 1.525(6) . ?
C108 H10E 0.9900 . ?
C108 H10F 0.9900 . ?
C109 C110 1.533(6) . ?
C109 H10G 0.9900 . ?
C109 H10H 0.9900 . ?
C110 C111 1.496(5) . ?
C110 H11A 0.9900 . ?
C110 H11B 0.9900 . ?
C111 C112 1.396(4) . ?
C111 C115 1.400(4) . ?
C112 C113 1.372(5) . ?
C112 H112 0.9500 . ?
C113 N12 1.344(5) . ?
C113 H113 0.9500 . ?
C114 N12 1.340(5) . ?
C114 C115 1.381(5) . ?
C114 H114 0.9500 . ?
C115 H115 0.9500 . ?
N12 Cd1 2.287(4) 1_526 ?
N21 C205 1.345(4) . ?
N21 C1B 1.349(5) . ?
N21 C5B 1.349(5) . ?
N21 C201 1.352(4) . ?
C201 C202 1.374(6) . ?
C201 H201 0.9500 . ?
C202 C203 1.388(7) . ?
C202 H202 0.9500 . ?
C203 C204 1.358(7) . ?
C203 C206 1.503(7) . ?
C204 C5B 1.369(8) . ?
C204 C205 1.370(6) . ?
C204 C3B 1.44(2) . ?
C204 H204 0.9500 . ?
C205 H205 0.9500 . ?
C206 C207 1.511(7) . ?
C206 H20A 0.9900 . ?
C206 H20B 0.9900 . ?
C207 C208 1.509(8) . ?
C207 H20C 0.9900 . ?
C207 H20D 0.9900 . ?
C208 C209 1.536(8) . ?
C208 H20E 0.9900 . ?
C208 H20F 0.9900 . ?
C209 C210 1.515(7) . ?
C209 H20G 0.9900 . ?
C209 H20H 0.9900 . ?
C210 C211 1.494(7) . ?
C210 H21A 0.9900 . ?
C210 H21B 0.9900 . ?
C211 C212 1.382(7) . ?
C211 C215 1.429(7) . ?
C212 C213 1.375(7) . ?
C212 H212 0.9500 . ?
C213 N22 1.357(4) . ?
C213 H213 0.9500 . ?
C214 N22 1.356(4) . ?
C214 C215 1.380(6) . ?
C214 H214 0.9500 . ?
C215 H215 0.9500 . ?
N22 C14B 1.342(5) . ?
N22 C13B 1.345(5) . ?
C1B C2B 1.368(9) . ?
C1B H1B 0.9500 . ?
C2B C3B 1.381(9) . ?
C2B H2B 0.9500 . ?
C3B C6B 1.41(3) . ?
C6B C7B 1.533(9) . ?
C6B H6B1 0.9900 . ?
C6B H6B2 0.9900 . ?
C7B C8B 1.504(9) . ?
C7B H7B1 0.9900 . ?
C7B H7B2 0.9900 . ?
C8B C9B 1.531(8) . ?
C8B H8B1 0.9900 . ?
C8B H8B2 0.9900 . ?
C9B C10B 1.510(9) . ?
C9B H9B1 0.9900 . ?
C9B H9B2 0.9900 . ?
C10B C11B 1.483(8) . ?
C10B H10I 0.9900 . ?
C10B H10J 0.9900 . ?
C11B C15B 1.35(4) . ?
C11B C12B 1.390(9) . ?
C12B C13B 1.365(8) . ?
C12B H12B 0.9500 . ?
C13B H13B 0.9500 . ?
C14B C15B 1.369(9) . ?
C14B H14B 0.9500 . ?
C15B H15B 0.9500 . ?
N31 C301 1.339(5) . ?
N31 C305 1.344(6) . ?
C301 C302 1.377(6) . ?
C301 H301 0.9500 . ?
C302 C303 1.382(6) . ?
C302 H302 0.9500 . ?
C303 C304 1.372(6) . ?
C303 C306 1.508(6) . ?
C303 C6C 1.509(8) . ?
C304 C305 1.370(6) . ?
C304 H304 0.9500 . ?
C305 H305 0.9500 . ?
C306 C307 1.529(8) . ?
C306 H30A 0.9900 . ?
C306 H30B 0.9900 . ?
C307 C308 1.503(8) . ?
C307 H30C 0.9900 . ?
C307 H30D 0.9900 . ?
C308 C309 1.507(7) . ?
C308 H30E 0.9900 . ?
C308 H30F 0.9900 . ?
C309 C10C 1.452(15) . ?
C309 C310 1.515(8) . ?
C309 H30G 0.978(9) . ?
C309 H30H 0.982(9) . ?
C310 C311 1.487(6) . ?
C310 C9C 1.510(8) . ?
C310 H31A 0.983(9) . ?
C310 H31B 0.981(9) . ?
C311 C312 1.381(7) . ?
C311 C315 1.426(7) . ?
C312 C313 1.375(7) . ?
C312 H312 0.9500 . ?
C313 N32 1.347(4) . ?
C313 H313 0.9500 . ?
C314 N32 1.352(4) . ?
C314 C315 1.383(7) . ?
C314 H314 0.9500 . ?
C315 H315 0.9500 . ?
N32 C13C 1.347(4) . ?
N32 C14C 1.356(4) . ?
N32 Cd2 2.289(5) 1_556 ?
C6C C7C 1.538(8) . ?
C6C H6C1 0.9900 . ?
C6C H6C2 0.9900 . ?
C7C C8C 1.514(8) . ?
C7C H7C1 0.9900 . ?
C7C H7C2 0.9900 . ?
C8C C9C 1.528(8) . ?
C8C H8C1 0.9900 . ?
C8C H8C2 0.9900 . ?
C9C H31A 0.95(3) . ?
C9C H9C1 0.9900 . ?
C9C H9C2 0.9900 . ?
C10C C11C 1.501(6) . ?
C10C H30H 0.84(2) . ?
C10C H10K 0.9900 . ?
C10C H10L 0.9900 . ?
C11C C12C 1.397(5) . ?
C11C C15C 1.398(5) . ?
C12C C13C 1.368(7) . ?
C12C H12C 0.9500 . ?
C13C H13C 0.9500 . ?
C14C C15C 1.387(7) . ?
C14C H14C 0.9500 . ?
C15C H15C 0.9500 . ?
N41 C401 1.337(5) . ?
N41 C405 1.347(6) . ?
C401 C402 1.369(6) . ?
C401 H401 0.9500 . ?
C402 C403 1.388(6) . ?
C402 H402 0.9500 . ?
C403 C404 1.367(6) . ?
C403 C406 1.503(6) . ?
C404 C405 1.382(6) . ?
C404 H404 0.9500 . ?
C405 H405 0.9500 . ?
C406 C407 1.533(6) . ?
C406 H40A 0.9900 . ?
C406 H40B 0.9900 . ?
C407 C408 1.513(6) . ?
C407 H40C 0.9900 . ?
C407 H40D 0.9900 . ?
C408 C409 1.527(6) . ?
C408 H40E 0.9900 . ?
C408 H40F 0.9900 . ?
C409 C410 1.519(6) . ?
C409 H40G 0.9900 . ?
C409 H40H 0.9900 . ?
C410 C411 1.497(5) . ?
C410 H41A 0.9900 . ?
C410 H41B 0.9900 . ?
C411 C412 1.385(6) . ?
C411 C415 1.416(6) . ?
C412 C413 1.378(6) . ?
C412 H412 0.9500 . ?
C413 N42 1.343(5) . ?
C413 H413 0.9500 . ?
C414 N42 1.348(5) . ?
C414 C415 1.376(6) . ?
C414 H414 0.9500 . ?
C415 H415 0.9500 . ?
N51 C5E 1.27(2) . ?
N51 C501 1.342(7) . ?
N51 C505 1.354(7) . ?
N51 C1E 1.38(2) . ?
C501 C502 1.367(7) . ?
C501 H501 0.9500 . ?
C502 C503 1.390(7) . ?
C502 H502 0.9500 . ?
C503 C504 1.364(7) . ?
C503 C506 1.507(6) . ?
C504 C505 1.378(7) . ?
C504 H504 0.9500 . ?
C505 H505 0.9500 . ?
C506 C507 1.542(8) . ?
C506 H50A 0.9900 . ?
C506 H50B 0.9900 . ?
C507 C508 1.522(8) . ?
C507 H50C 0.9900 . ?
C507 H50D 0.9900 . ?
C508 C509 1.525(8) . ?
C508 H50E 0.9900 . ?
C508 H50F 0.9900 . ?
C509 C510 1.518(8) . ?
C509 H50G 0.9900 . ?
C509 H50H 0.9900 . ?
C510 C511 1.489(6) . ?
C510 H51A 0.9900 . ?
C510 H51B 0.9900 . ?
C511 C512 1.391(7) . ?
C511 C515 1.440(7) . ?
C512 C513 1.365(6) . ?
C512 H512 0.9500 . ?
C513 N52 1.352(4) . ?
C513 H513 0.9500 . ?
C514 N52 1.348(4) . ?
C514 C515 1.383(6) . ?
C514 H514 0.9500 . ?
C515 C11E 1.312(7) . ?
C515 C14E 1.418(10) . ?
C515 H515 0.9500 . ?
N52 C14E 1.354(4) . ?
N52 C13E 1.359(4) . ?
C1E C2E 1.368(8) . ?
C1E H1E 0.9500 . ?
C2E C3E 1.384(8) . ?
C2E H2E 0.9500 . ?
C3E C4E 1.367(8) . ?
C3E C6E 1.504(7) . ?
C4E C5E 1.377(8) . ?
C4E H4E 0.9500 . ?
C5E H5E 0.9500 . ?
C6E C7E 1.526(9) . ?
C6E H6E1 0.9900 . ?
C6E H6E2 0.9900 . ?
C7E C8E 1.514(9) . ?
C7E H7E1 0.9900 . ?
C7E H7E2 0.9900 . ?
C8E C9E 1.533(9) . ?
C8E H8E1 0.9900 . ?
C8E H8E2 0.9900 . ?
C9E C10E 1.526(9) . ?
C9E H9E1 0.9900 . ?
C9E H9E2 0.9900 . ?
C10E C11E 1.446(8) . ?
C10E H10K 0.9900 . ?
C10E H10L 0.9900 . ?
C11E C12E 1.323(6) . ?
C12E C13E 1.357(7) . ?
C12E H12E 0.9500 . ?
C13E H13E 0.9500 . ?
C14E H14E 0.9500 . ?
N61 C601 1.339(6) . ?
N61 C605 1.345(6) . ?
N61 C1F 1.355(8) . ?
N61 C5F 1.377(7) . ?
C601 C602 1.368(6) . ?
C601 H601 0.9500 . ?
C602 C603 1.383(7) . ?
C602 H602 0.9500 . ?
C603 C604 1.373(7) . ?
C603 C606 1.500(7) . ?
C604 C605 1.378(7) . ?
C604 H604 0.9500 . ?
C605 H605 0.9500 . ?
C606 C607 1.522(7) . ?
C606 H60A 0.9900 . ?
C606 H60B 0.9900 . ?
C607 C608 1.489(8) . ?
C607 H60C 0.9900 . ?
C607 H60D 0.9900 . ?
C608 C609 1.559(8) . ?
C608 H60E 0.9900 . ?
C608 H60F 0.9900 . ?
C609 C610 1.502(9) . ?
C609 H60G 0.9900 . ?
C609 H60H 0.9900 . ?
C610 C9F 1.43(6) . ?
C610 C611 1.496(6) . ?
C610 H61A 0.9900 . ?
C610 H61B 0.9900 . ?
C610 H61X 0.9900 . ?
C610 H61Y 0.9900 . ?
C611 C612 1.392(6) . ?
C611 C615 1.414(6) . ?
C612 C613 1.385(6) . ?
C612 H612 0.9500 . ?
C613 N62 1.340(6) . ?
C613 H613 0.9500 . ?
C614 N62 1.346(6) . ?
C614 C615 1.366(6) . ?
C614 H614 0.9500 . ?
C615 H615 0.9500 . ?
N62 Cd1 2.310(5) 1_556 ?
C1F C2F 1.364(9) . ?
C1F H1F 0.9500 . ?
C2F C3F 1.384(8) . ?
C2F H2F 0.9500 . ?
C3F C4F 1.371(8) . ?
C3F C6F 1.501(8) . ?
C4F C5F 1.388(8) . ?
C4F H4F 0.9500 . ?
C5F H5F 0.9500 . ?
C6F C7F 1.525(9) . ?
C6F H6F1 0.9900 . ?
C6F H6F2 0.9900 . ?
C7F C8F 1.511(10) . ?
C7F H7F1 0.9900 . ?
C7F H7F2 0.9900 . ?
C8F C9F 1.535(9) . ?
C8F H8F1 0.9900 . ?
C8F H8F2 0.9900 . ?
C9F H9F1 0.9900 . ?
C9F H9F2 0.9900 . ?

loop_
_geom_hbond_atom_site_label_D
_geom_hbond_atom_site_label_H
_geom_hbond_atom_site_label_A
_geom_hbond_distance_DH
_geom_hbond_distance_HA
_geom_hbond_distance_DA
_geom_hbond_angle_DHA
_geom_hbond_site_symmetry_A
O25 H1O O23 0.88(2) 2.55(8) 3.219(8) 133(9) 1_545
O25 H1O O24 0.88(2) 2.33(4) 3.182(7) 162(8) 1_545
O25 H2O O10 0.87(2) 2.62(5) 3.418(9) 153(10) 2_675
O25 H2O O10 0.87(2) 2.62(5) 3.418(9) 153(10) 2_675
